data_4107474
loop_
_publ_author_name
'Tsuyoshi Matsumoto'
'Yukiko Nakaya'
'Naohisa Itakura'
'Kazuyuki Tatsumi'

_publ_section_title
;
 A Functional Hydrogenase Model: Reversible Interconversion of H2 and H2O
 by a Hydroxo/Sulfido-Bridged Dinuclear Ruthenium-Germanium Complex
;
_journal_name_full 'Journal of the American Chemical Society'
_journal_page_first 2458
_journal_page_last 2459
_journal_paper_doi 10.1021/ja711325f
_journal_volume 130
_journal_year 2008
_chemical_formula_moiety 'C52 H54 Ge P Ru S, C32 H12 B F24, C H2 Cl2 '
_chemical_formula_sum 'C85 H68 B Cl2 F24 Ge P Ru S'
_chemical_formula_weight 1863.84
_space_group_IT_number 2
_symmetry_cell_setting triclinic
_symmetry_Int_Tables_number 2
_symmetry_space_group_name_Hall '-P 1'
_symmetry_space_group_name_H-M 'P -1'
_cell_angle_alpha 90.6916(18)
_cell_angle_beta 108.532(3)
_cell_angle_gamma 106.966(3)
_cell_formula_units_Z 2
_cell_length_a 15.8848(14)
_cell_length_b 16.5788(11)
_cell_length_c 16.9656(13)
_cell_measurement_reflns_used 32216
_cell_measurement_temperature 173.1
_cell_measurement_theta_max 27.5
_cell_measurement_theta_min 3.1
_cell_volume 4024.7(6)
_computing_cell_refinement CrystalClear
_computing_data_collection CrystalClear
_computing_data_reduction CrystalStructure
_computing_publication_material 'CrystalStructure 3.8'
_computing_structure_refinement CRYSTALS
_computing_structure_solution SIR97
_diffrn_detector_area_resol_mean 7.31
_diffrn_measured_fraction_theta_full 0.952
_diffrn_measured_fraction_theta_max 0.952
_diffrn_measurement_device_type 'Rigaku Mercury'
_diffrn_measurement_method \w
_diffrn_radiation_type 'Mo K\a'
_diffrn_radiation_wavelength 0.71070
_diffrn_reflns_av_R_equivalents 0.026
_diffrn_reflns_limit_h_max 20
_diffrn_reflns_limit_h_min -18
_diffrn_reflns_limit_k_max 21
_diffrn_reflns_limit_k_min -20
_diffrn_reflns_limit_l_max 21
_diffrn_reflns_limit_l_min -22
_diffrn_reflns_number 32216
_diffrn_reflns_theta_full 27.48
_diffrn_reflns_theta_max 27.48
_exptl_absorpt_coefficient_mu 0.774
_exptl_absorpt_correction_T_max 0.926
_exptl_absorpt_correction_T_min 0.841
_exptl_absorpt_correction_type multi-scan
_exptl_absorpt_process_details 'Jacobson, R. (1998) Private communication'
_exptl_crystal_colour yellow
_exptl_crystal_density_diffrn 1.538
_exptl_crystal_description platelet
_exptl_crystal_F_000 1880.00
_exptl_crystal_size_max 0.30
_exptl_crystal_size_mid 0.25
_exptl_crystal_size_min 0.10
_refine_diff_density_max 1.78
_refine_diff_density_min -1.18
_refine_ls_extinction_method none
_refine_ls_goodness_of_fit_ref 1.100
_refine_ls_hydrogen_treatment refall
_refine_ls_number_parameters 1170
_refine_ls_number_reflns 17571
_refine_ls_R_factor_gt 0.0562
_refine_ls_shift/su_max 0.0000
_refine_ls_structure_factor_coef Fsqd
_refine_ls_weighting_details 'w = 1/[0.0005Fo^2^ + 2.0000\s(Fo^2^) + 0.5000]/(4Fo^2^)'
_refine_ls_weighting_scheme calc
_refine_ls_wR_factor_ref 0.1300
_reflns_number_gt 14224
_reflns_number_total 17571
_reflns_threshold_expression F^2^>2.0\s(F^2^)
_cod_data_source_file ja711325f-file004_1.cif
_cod_data_source_block '_[Dmp(Dep)GeSRu(H)PPh3][BA'
_cod_original_formula_sum 'C85 H68 B Cl2 F24 Ge P Ru S '
_cod_database_code 4107474

loop_
_symmetry_equiv_pos_site_id
_symmetry_equiv_pos_as_xyz
1 +X,+Y,+Z
2 -X,-Y,-Z

loop_
_atom_site_label
_atom_site_type_symbol
_atom_site_fract_x
_atom_site_fract_y
_atom_site_fract_z
_atom_site_U_iso_or_equiv
_atom_site_adp_type
_atom_site_occupancy
_atom_site_symmetry_multiplicity
_atom_site_calc_flag
_atom_site_refinement_flags
Ru(1) Ru 0.27768(2) -0.12415(2) 0.26657(2) 0.01913(6) Uani 1.00 1 d .
Ge(1) Ge 0.25216(2) 0.01472(2) 0.30862(2) 0.02166(9) Uani 1.00 1 d .
Cl(1) Cl 0.62297(11) 0.17385(10) 0.30945(9) 0.0772(4) Uani 1.00 1 d .
Cl(2) Cl 0.54498(10) 0.19315(9) 0.13302(9) 0.0696(4) Uani 1.00 1 d .
S(1) S 0.39178(6) 0.01819(5) 0.31721(5) 0.0246(2) Uani 1.00 1 d .
P(1) P 0.30452(6) -0.11593(5) 0.13859(5) 0.0212(2) Uani 1.00 1 d .
F(1) F 0.74790(18) 0.17509(14) 0.15627(16) 0.0503(7) Uani 1.00 1 d .
F(2) F 0.8180(2) 0.17353(15) 0.28564(17) 0.0813(10) Uani 1.00 1 d .
F(3) F 0.8899(2) 0.17347(16) 0.1984(2) 0.0685(9) Uani 1.00 1 d .
F(4) F 1.0657(2) 0.5275(2) 0.1680(2) 0.0795(10) Uani 1.00 1 d .
F(5) F 1.1271(2) 0.5360(2) 0.2984(2) 0.0802(10) Uani 1.00 1 d .
F(6) F 1.1241(2) 0.4330(2) 0.2219(2) 0.0974(13) Uani 1.00 1 d .
F(7) F 1.08570(19) 0.64721(19) 0.50335(18) 0.0649(8) Uani 1.00 1 d .
F(8) F 1.04225(18) 0.73012(16) 0.56739(15) 0.0552(7) Uani 1.00 1 d .
F(9) F 0.9791(2) 0.59564(18) 0.55653(16) 0.0691(8) Uani 1.00 1 d .
F(10) F 0.8272(3) 0.82048(17) 0.2268(2) 0.1038(13) Uani 1.00 1 d .
F(11) F 0.9049(2) 0.88495(14) 0.3476(2) 0.0684(9) Uani 1.00 1 d .
F(12) F 0.7608(2) 0.82302(17) 0.3170(2) 0.0818(11) Uani 1.00 1 d .
F(13) F 0.4400(2) 0.33547(19) 0.01546(19) 0.0768(9) Uani 1.00 1 d .
F(14) F 0.5111(2) 0.29499(17) -0.0560(2) 0.0930(11) Uani 1.00 1 d .
F(15) F 0.4426(2) 0.38688(17) -0.09746(17) 0.0660(8) Uani 1.00 1 d .
F(16) F 0.8560(7) 0.634(2) 0.0065(13) 0.140(5) Uani 0.50 1 d P
F(17) F 0.757(2) 0.5802(9) -0.1022(10) 0.140(5) Uani 0.50 1 d P
F(18) F 0.748(2) 0.6814(12) -0.033(2) 0.168(10) Uani 0.50 1 d P
F(19) F 0.8009(19) 0.6859(6) 0.0117(7) 0.109(4) Uani 0.50 1 d P
F(20) F 0.8259(14) 0.5893(8) -0.0446(16) 0.108(5) Uani 0.50 1 d P
F(21) F 0.7055(8) 0.6203(12) -0.0991(8) 0.101(3) Uani 0.50 1 d P
F(22) F 0.5086(8) 0.5982(7) 0.2999(12) 0.128(5) Uani 0.50 1 d P
F(23) F 0.4103(8) 0.4827(10) 0.2570(9) 0.127(5) Uani 0.50 1 d P
F(24) F 0.4534(12) 0.5299(13) 0.3794(9) 0.117(7) Uani 0.50 1 d P
F(25) F 0.4609(8) 0.5515(8) 0.2486(5) 0.068(3) Uani 0.50 1 d P
F(26) F 0.3933(6) 0.4533(6) 0.3039(9) 0.091(3) Uani 0.50 1 d P
F(27) F 0.4844(11) 0.5629(10) 0.3786(9) 0.088(4) Uani 0.50 1 d P
F(28) F 0.7146(2) 0.29858(19) 0.48735(19) 0.0711(10) Uani 1.00 1 d .
F(29) F 0.5820(2) 0.2892(2) 0.4889(2) 0.0910(12) Uani 1.00 1 d .
F(30) F 0.6944(3) 0.39072(19) 0.55992(17) 0.1149(13) Uani 1.00 1 d .
C(1) C 0.2134(2) -0.0182(2) 0.4061(2) 0.0234(8) Uani 1.00 1 d .
C(2) C 0.2079(2) -0.1015(2) 0.4264(2) 0.0244(8) Uani 1.00 1 d .
C(3) C 0.1830(2) -0.1303(2) 0.4945(2) 0.0346(10) Uani 1.00 1 d .
C(4) C 0.1614(3) -0.0766(2) 0.5430(2) 0.0436(12) Uani 1.00 1 d .
C(5) C 0.1681(3) 0.0051(2) 0.5244(2) 0.0393(11) Uani 1.00 1 d .
C(6) C 0.1943(2) 0.0364(2) 0.4573(2) 0.0272(9) Uani 1.00 1 d .
C(7) C 0.2343(2) -0.1591(2) 0.3767(2) 0.0235(8) Uani 1.00 1 d .
C(8) C 0.1673(2) -0.21491(19) 0.3051(2) 0.0241(8) Uani 1.00 1 d .
C(9) C 0.1982(2) -0.2624(2) 0.2580(2) 0.0271(9) Uani 1.00 1 d .
C(10) C 0.2924(2) -0.2601(2) 0.2812(2) 0.0277(9) Uani 1.00 1 d .
C(11) C 0.3572(2) -0.2044(2) 0.3507(2) 0.0275(9) Uani 1.00 1 d .
C(12) C 0.3302(2) -0.1549(2) 0.4013(2) 0.0236(8) Uani 1.00 1 d .
C(13) C 0.0645(2) -0.2263(2) 0.2812(2) 0.0349(10) Uani 1.00 1 d .
C(14) C 0.3224(3) -0.3192(2) 0.2356(2) 0.0423(12) Uani 1.00 1 d .
C(15) C 0.4012(2) -0.0995(2) 0.4774(2) 0.0346(10) Uani 1.00 1 d .
C(16) C 0.2061(2) 0.1279(2) 0.4469(2) 0.0262(9) Uani 1.00 1 d .
C(17) C 0.2930(2) 0.1888(2) 0.4868(2) 0.0318(10) Uani 1.00 1 d .
C(18) C 0.3009(3) 0.2737(2) 0.4822(2) 0.0435(12) Uani 1.00 1 d .
C(19) C 0.2261(3) 0.3000(2) 0.4386(2) 0.0434(12) Uani 1.00 1 d .
C(20) C 0.1413(2) 0.2393(2) 0.3994(2) 0.0379(11) Uani 1.00 1 d .
C(21) C 0.1288(2) 0.1536(2) 0.4034(2) 0.0286(9) Uani 1.00 1 d .
C(22) C 0.3777(3) 0.1643(3) 0.5349(3) 0.0516(13) Uani 1.00 1 d .
C(23) C 0.2372(4) 0.3941(2) 0.4341(4) 0.080(2) Uani 1.00 1 d .
C(24) C 0.0342(2) 0.0903(2) 0.3650(2) 0.0442(12) Uani 1.00 1 d .
C(25) C 0.1949(2) 0.0927(2) 0.2426(2) 0.0272(9) Uani 1.00 1 d .
C(26) C 0.2459(2) 0.1790(2) 0.2501(2) 0.0336(10) Uani 1.00 1 d .
C(27) C 0.2009(3) 0.2329(2) 0.2039(2) 0.0451(13) Uani 1.00 1 d .
C(28) C 0.1104(3) 0.2037(2) 0.1528(3) 0.0496(14) Uani 1.00 1 d .
C(29) C 0.0605(3) 0.1187(2) 0.1452(2) 0.0443(12) Uani 1.00 1 d .
C(30) C 0.1011(2) 0.0623(2) 0.1904(2) 0.0347(10) Uani 1.00 1 d .
C(31) C 0.3478(3) 0.2183(2) 0.3045(2) 0.0392(11) Uani 1.00 1 d .
C(32) C 0.4139(3) 0.2454(2) 0.2566(3) 0.0534(13) Uani 1.00 1 d .
C(33) C 0.0402(2) -0.0291(2) 0.1805(2) 0.0361(10) Uani 1.00 1 d .
C(34) C 0.0203(3) -0.0770(2) 0.0961(2) 0.0494(13) Uani 1.00 1 d .
C(35) C 0.2705(2) -0.0381(2) 0.0710(2) 0.0226(8) Uani 1.00 1 d .
C(36) C 0.2945(2) 0.0466(2) 0.1033(2) 0.0328(10) Uani 1.00 1 d .
C(37) C 0.2726(3) 0.1065(2) 0.0517(2) 0.0403(11) Uani 1.00 1 d .
C(38) C 0.2268(2) 0.0839(2) -0.0334(2) 0.0349(10) Uani 1.00 1 d .
C(39) C 0.2024(2) 0.0016(2) -0.0657(2) 0.0326(10) Uani 1.00 1 d .
C(40) C 0.2230(2) -0.0598(2) -0.0149(2) 0.0297(9) Uani 1.00 1 d .
C(41) C 0.2386(2) -0.2165(2) 0.0711(2) 0.0258(8) Uani 1.00 1 d .
C(42) C 0.2805(2) -0.2649(2) 0.0376(2) 0.0319(10) Uani 1.00 1 d .
C(43) C 0.2276(3) -0.3428(2) -0.0080(2) 0.0420(12) Uani 1.00 1 d .
C(44) C 0.1332(3) -0.3738(2) -0.0209(2) 0.0440(11) Uani 1.00 1 d .
C(45) C 0.0901(3) -0.3253(2) 0.0100(2) 0.0420(11) Uani 1.00 1 d .
C(46) C 0.1432(2) -0.2474(2) 0.0560(2) 0.0317(9) Uani 1.00 1 d .
C(47) C 0.4262(2) -0.0983(2) 0.1463(2) 0.0256(9) Uani 1.00 1 d .
C(48) C 0.4534(2) -0.0848(2) 0.0753(2) 0.0331(10) Uani 1.00 1 d .
C(49) C 0.5455(2) -0.0756(2) 0.0814(2) 0.0394(11) Uani 1.00 1 d .
C(50) C 0.6095(2) -0.0792(2) 0.1564(2) 0.0440(12) Uani 1.00 1 d .
C(51) C 0.5841(2) -0.0906(2) 0.2271(2) 0.0450(12) Uani 1.00 1 d .
C(52) C 0.4925(2) -0.0998(2) 0.2218(2) 0.0334(10) Uani 1.00 1 d .
C(53) C 0.8317(2) 0.4341(2) 0.2489(2) 0.0255(8) Uani 1.00 1 d .
C(54) C 0.8045(2) 0.3456(2) 0.2397(2) 0.0299(9) Uani 1.00 1 d .
C(55) C 0.8658(2) 0.3016(2) 0.2300(2) 0.0319(10) Uani 1.00 1 d .
C(56) C 0.9534(2) 0.3447(2) 0.2288(2) 0.0378(11) Uani 1.00 1 d .
C(57) C 0.9814(2) 0.4313(2) 0.2367(2) 0.0360(10) Uani 1.00 1 d .
C(58) C 0.9216(2) 0.4743(2) 0.2468(2) 0.0313(9) Uani 1.00 1 d .
C(59) C 0.8313(3) 0.2074(2) 0.2182(2) 0.0419(11) Uani 1.00 1 d .
C(60) C 1.0737(3) 0.4805(3) 0.2316(3) 0.0516(14) Uani 1.00 1 d .
C(61) C 0.8229(2) 0.58304(19) 0.3022(2) 0.0234(8) Uani 1.00 1 d .
C(62) C 0.8906(2) 0.5868(2) 0.3806(2) 0.0272(9) Uani 1.00 1 d .
C(63) C 0.9388(2) 0.6624(2) 0.4340(2) 0.0287(9) Uani 1.00 1 d .
C(64) C 0.9215(2) 0.7368(2) 0.4114(2) 0.0310(9) Uani 1.00 1 d .
C(65) C 0.8567(2) 0.7355(2) 0.3348(2) 0.0290(9) Uani 1.00 1 d .
C(66) C 0.8068(2) 0.6600(2) 0.2812(2) 0.0266(9) Uani 1.00 1 d .
C(67) C 1.0104(2) 0.6586(2) 0.5151(2) 0.0415(11) Uani 1.00 1 d .
C(68) C 0.8371(3) 0.8144(2) 0.3062(2) 0.0440(12) Uani 1.00 1 d .
C(69) C 0.7095(2) 0.4937(2) 0.1492(2) 0.0245(8) Uani 1.00 1 d .
C(70) C 0.6234(2) 0.4337(2) 0.1031(2) 0.0279(9) Uani 1.00 1 d .
C(71) C 0.5845(2) 0.4310(2) 0.0171(2) 0.0325(9) Uani 1.00 1 d .
C(72) C 0.6284(3) 0.4888(2) -0.0268(2) 0.0385(11) Uani 1.00 1 d .
C(73) C 0.7138(3) 0.5481(2) 0.0175(2) 0.0369(11) Uani 1.00 1 d .
C(74) C 0.7535(2) 0.5498(2) 0.1033(2) 0.0293(9) Uani 1.00 1 d .
C(75) C 0.4963(3) 0.3629(2) -0.0306(2) 0.0456(12) Uani 1.00 1 d .
C(76) C 0.7647(4) 0.6120(3) -0.0280(3) 0.0597(17) Uani 1.00 1 d .
C(77) C 0.6866(2) 0.45657(19) 0.2987(2) 0.0234(8) Uani 1.00 1 d .
C(78) C 0.6123(2) 0.4898(2) 0.2840(2) 0.0291(9) Uani 1.00 1 d .
C(79) C 0.5562(2) 0.4777(2) 0.3337(2) 0.0297(9) Uani 1.00 1 d .
C(80) C 0.5723(2) 0.4301(2) 0.4008(2) 0.0339(10) Uani 1.00 1 d .
C(81) C 0.6442(2) 0.3962(2) 0.4158(2) 0.0276(9) Uani 1.00 1 d .
C(82) C 0.7006(2) 0.4083(2) 0.3657(2) 0.0255(8) Uani 1.00 1 d .
C(83) C 0.4782(3) 0.5160(3) 0.3163(3) 0.0480(14) Uani 1.00 1 d .
C(84) C 0.6608(3) 0.3459(2) 0.4883(2) 0.0387(11) Uani 1.00 1 d .
C(85) C 0.5606(3) 0.1212(2) 0.2080(3) 0.0630(16) Uani 1.00 1 d .
B(1) B 0.7617(2) 0.4900(2) 0.2492(2) 0.0233(9) Uani 1.00 1 d .
H(1) H 0.1803 -0.1876 0.5076 0.047 Uiso 1.00 1 c R
H(2) H 0.1426 -0.0963 0.5903 0.061 Uiso 1.00 1 c R
H(3) H 0.1529 0.0422 0.5586 0.055 Uiso 1.00 1 c R
H(4) H 0.1534 -0.2982 0.2078 0.033 Uiso 1.00 1 c R
H(5) H 0.4228 -0.1993 0.3647 0.036 Uiso 1.00 1 c R
H(6) H 0.0359 -0.2721 0.3086 0.041 Uiso 1.00 1 c R
H(7) H 0.0353 -0.2398 0.2210 0.042 Uiso 1.00 1 c R
H(8) H 0.0562 -0.1741 0.2986 0.041 Uiso 1.00 1 c R
H(9) H 0.3192 -0.3709 0.2623 0.057 Uiso 1.00 1 c R
H(10) H 0.3861 -0.2917 0.2377 0.057 Uiso 1.00 1 c R
H(11) H 0.2816 -0.3330 0.1777 0.057 Uiso 1.00 1 c R
H(12) H 0.4274 -0.0439 0.4621 0.042 Uiso 1.00 1 c R
H(13) H 0.4506 -0.1246 0.5008 0.042 Uiso 1.00 1 c R
H(14) H 0.3720 -0.0940 0.5185 0.041 Uiso 1.00 1 c R
H(15) H 0.3607 0.3159 0.5110 0.050 Uiso 1.00 1 c R
H(16) H 0.0886 0.2571 0.3677 0.050 Uiso 1.00 1 c R
H(17) H 0.3805 0.1622 0.5928 0.061 Uiso 1.00 1 c R
H(18) H 0.4337 0.2062 0.5323 0.061 Uiso 1.00 1 c R
H(19) H 0.3733 0.1090 0.5114 0.061 Uiso 1.00 1 c R
H(20) H 0.2246 0.4169 0.4806 0.099 Uiso 1.00 1 c R
H(21) H 0.1941 0.4018 0.3818 0.099 Uiso 1.00 1 c R
H(22) H 0.3008 0.4237 0.4372 0.099 Uiso 1.00 1 c R
H(23) H 0.0254 0.0707 0.3080 0.055 Uiso 1.00 1 c R
H(24) H -0.0127 0.1169 0.3648 0.055 Uiso 1.00 1 c R
H(25) H 0.0282 0.0425 0.3974 0.055 Uiso 1.00 1 c R
H(26) H 0.2354 0.2926 0.2086 0.061 Uiso 1.00 1 c R
H(27) H 0.0807 0.2425 0.1217 0.068 Uiso 1.00 1 c R
H(28) H -0.0038 0.0977 0.1078 0.057 Uiso 1.00 1 c R
H(29) H 0.3528 0.2676 0.3392 0.047 Uiso 1.00 1 c R
H(30) H 0.3665 0.1767 0.3399 0.047 Uiso 1.00 1 c R
H(31) H 0.4358 0.1988 0.2465 0.061 Uiso 1.00 1 c R
H(32) H 0.4667 0.2935 0.2882 0.061 Uiso 1.00 1 c R
H(33) H 0.3812 0.2616 0.2036 0.061 Uiso 1.00 1 c R
H(34) H 0.0714 -0.0580 0.2242 0.045 Uiso 1.00 1 c R
H(35) H -0.0187 -0.0294 0.1862 0.045 Uiso 1.00 1 c R
H(36) H -0.0359 -0.0705 0.0562 0.059 Uiso 1.00 1 c R
H(37) H 0.0117 -0.1368 0.1017 0.060 Uiso 1.00 1 c R
H(38) H 0.0726 -0.0539 0.0765 0.059 Uiso 1.00 1 c R
H(39) H 0.3269 0.0635 0.1628 0.039 Uiso 1.00 1 c R
H(40) H 0.2895 0.1650 0.0751 0.049 Uiso 1.00 1 c R
H(41) H 0.2118 0.1263 -0.0694 0.045 Uiso 1.00 1 c R
H(42) H 0.1709 -0.0143 -0.1255 0.040 Uiso 1.00 1 c R
H(43) H 0.2038 -0.1185 -0.0387 0.036 Uiso 1.00 1 c R
H(44) H 0.3468 -0.2434 0.0464 0.040 Uiso 1.00 1 c R
H(45) H 0.2569 -0.3761 -0.0314 0.052 Uiso 1.00 1 c R
H(46) H 0.0968 -0.4294 -0.0515 0.047 Uiso 1.00 1 c R
H(47) H 0.0233 -0.3460 -0.0006 0.045 Uiso 1.00 1 c R
H(48) H 0.1134 -0.2137 0.0783 0.037 Uiso 1.00 1 c R
H(49) H 0.4080 -0.0819 0.0222 0.041 Uiso 1.00 1 c R
H(50) H 0.5645 -0.0664 0.0323 0.053 Uiso 1.00 1 c R
H(51) H 0.6732 -0.0737 0.1600 0.058 Uiso 1.00 1 c R
H(52) H 0.6299 -0.0923 0.2804 0.056 Uiso 1.00 1 c R
H(53) H 0.4746 -0.1078 0.2714 0.043 Uiso 1.00 1 c R
H(54) H 0.7427 0.3134 0.2395 0.034 Uiso 1.00 1 c R
H(55) H 0.9943 0.3138 0.2217 0.047 Uiso 1.00 1 c R
H(56) H 0.9435 0.5359 0.2529 0.038 Uiso 1.00 1 c R
H(57) H 0.9044 0.5353 0.3981 0.032 Uiso 1.00 1 c R
H(58) H 0.9548 0.7893 0.4486 0.036 Uiso 1.00 1 c R
H(59) H 0.7604 0.6612 0.2281 0.033 Uiso 1.00 1 c R
H(60) H 0.5904 0.3932 0.1323 0.033 Uiso 1.00 1 c R
H(61) H 0.6005 0.4876 -0.0868 0.046 Uiso 1.00 1 c R
H(62) H 0.8137 0.5915 0.1324 0.036 Uiso 1.00 1 c R
H(63) H 0.5992 0.5224 0.2371 0.036 Uiso 1.00 1 c R
H(64) H 0.5338 0.4216 0.4363 0.041 Uiso 1.00 1 c R
H(65) H 0.7508 0.3832 0.3781 0.029 Uiso 1.00 1 c R
H(66) H 0.5955 0.0873 0.1940 0.075 Uiso 1.00 1 c R
H(67) H 0.5001 0.0844 0.2066 0.075 Uiso 1.00 1 c R
H(68) H 0.193(2) -0.0750(18) 0.2181(19) 0.015(7) Uiso 1.00 1 c .

loop_
_atom_site_aniso_label
_atom_site_aniso_U_11
_atom_site_aniso_U_22
_atom_site_aniso_U_33
_atom_site_aniso_U_12
_atom_site_aniso_U_13
_atom_site_aniso_U_23
Ru(1) 0.02180(14) 0.01992(13) 0.01919(14) 0.00833(10) 0.00980(11) 0.00601(10)
Ge(1) 0.0257(2) 0.02241(18) 0.02113(19) 0.00988(14) 0.01122(15) 0.00777(14)
Cl(1) 0.0773(10) 0.0845(9) 0.0542(8) 0.0065(7) 0.0181(7) 0.0126(7)
Cl(2) 0.0637(8) 0.0835(9) 0.0586(8) 0.0170(7) 0.0217(6) 0.0184(6)
S(1) 0.0246(4) 0.0246(4) 0.0255(4) 0.0072(3) 0.0097(3) 0.0063(3)
P(1) 0.0227(4) 0.0242(4) 0.0195(4) 0.0089(3) 0.0092(3) 0.0046(3)
F(1) 0.0574(16) 0.0386(12) 0.0481(15) 0.0189(11) 0.0052(12) -0.0046(11)
F(2) 0.146(3) 0.0353(13) 0.0426(16) 0.0110(16) 0.0203(18) 0.0150(11)
F(3) 0.0611(18) 0.0478(15) 0.094(2) 0.0314(13) 0.0108(16) -0.0115(14)
F(4) 0.0546(19) 0.104(2) 0.070(2) 0.0049(17) 0.0257(16) 0.0289(18)
F(5) 0.0424(17) 0.107(2) 0.067(2) -0.0018(16) 0.0106(15) -0.0153(18)
F(6) 0.069(2) 0.087(2) 0.167(3) 0.0336(18) 0.072(2) 0.015(2)
F(7) 0.0426(15) 0.092(2) 0.0531(17) 0.0290(14) 0.0006(13) -0.0060(15)
F(8) 0.0511(16) 0.0645(16) 0.0321(13) 0.0031(12) 0.0043(11) -0.0109(11)
F(9) 0.0646(19) 0.0747(18) 0.0333(14) -0.0063(14) -0.0049(13) 0.0232(13)
F(10) 0.223(4) 0.0471(16) 0.056(2) 0.065(2) 0.044(2) 0.0218(14)
F(11) 0.071(2) 0.0259(12) 0.103(2) 0.0101(12) 0.0267(18) -0.0019(13)
F(12) 0.0587(19) 0.0496(16) 0.145(3) 0.0323(14) 0.031(2) 0.0189(17)
F(13) 0.0504(18) 0.082(2) 0.062(2) -0.0123(15) 0.0010(15) 0.0019(16)
F(14) 0.0562(19) 0.0501(16) 0.141(3) 0.0243(14) -0.0147(19) -0.0454(18)
F(15) 0.0591(18) 0.0657(17) 0.0483(16) 0.0215(14) -0.0170(13) 0.0057(13)
F(16) 0.057(5) 0.230(19) 0.110(10) 0.003(9) 0.032(7) 0.121(11)
F(17) 0.204(18) 0.137(10) 0.057(6) -0.024(11) 0.084(9) -0.006(7)
F(18) 0.192(19) 0.105(13) 0.34(3) 0.103(14) 0.20(2) 0.157(18)
F(19) 0.191(18) 0.039(5) 0.064(5) -0.027(7) 0.058(7) 0.013(4)
F(20) 0.107(11) 0.122(9) 0.132(13) 0.029(8) 0.094(10) 0.030(9)
F(21) 0.098(7) 0.115(8) 0.052(5) -0.008(6) 0.010(5) 0.066(5)
F(22) 0.114(9) 0.105(7) 0.247(14) 0.095(7) 0.110(10) 0.105(8)
F(23) 0.067(8) 0.173(15) 0.115(10) 0.082(9) -0.044(6) -0.043(8)
F(24) 0.128(15) 0.24(2) 0.066(9) 0.142(15) 0.062(10) 0.066(11)
F(25) 0.083(7) 0.114(7) 0.047(4) 0.075(6) 0.031(4) 0.044(4)
F(26) 0.034(3) 0.072(4) 0.170(13) 0.018(3) 0.037(6) 0.034(7)
F(27) 0.069(7) 0.124(9) 0.071(9) 0.069(6) -0.011(5) -0.052(8)
F(28) 0.091(2) 0.095(2) 0.072(2) 0.0652(18) 0.0517(18) 0.0630(17)
F(29) 0.063(2) 0.109(2) 0.114(2) 0.0288(18) 0.042(2) 0.089(2)
F(30) 0.237(4) 0.0608(18) 0.0242(15) 0.052(2) 0.007(2) 0.0125(13)
C(1) 0.0252(17) 0.0262(16) 0.0238(17) 0.0117(13) 0.0113(14) 0.0078(13)
C(2) 0.0292(18) 0.0253(16) 0.0253(17) 0.0127(14) 0.0142(15) 0.0083(13)
C(3) 0.052(2) 0.0316(19) 0.034(2) 0.0206(17) 0.0263(19) 0.0160(15)
C(4) 0.072(3) 0.044(2) 0.037(2) 0.029(2) 0.038(2) 0.0193(18)
C(5) 0.063(2) 0.037(2) 0.038(2) 0.0273(19) 0.033(2) 0.0105(17)
C(6) 0.0313(19) 0.0300(18) 0.0252(18) 0.0142(15) 0.0119(15) 0.0058(14)
C(7) 0.0303(18) 0.0248(16) 0.0228(17) 0.0117(14) 0.0154(14) 0.0147(13)
C(8) 0.0294(18) 0.0195(15) 0.0257(17) 0.0057(13) 0.0140(15) 0.0082(13)
C(9) 0.037(2) 0.0189(16) 0.0265(18) 0.0068(14) 0.0137(16) 0.0072(13)
C(10) 0.045(2) 0.0210(16) 0.0274(18) 0.0164(15) 0.0197(17) 0.0123(13)
C(11) 0.0292(19) 0.0301(17) 0.0319(19) 0.0165(15) 0.0148(16) 0.0157(14)
C(12) 0.0288(18) 0.0242(16) 0.0213(16) 0.0121(13) 0.0093(14) 0.0120(13)
C(13) 0.0269(19) 0.037(2) 0.039(2) 0.0047(15) 0.0138(17) 0.0095(16)
C(14) 0.067(3) 0.035(2) 0.042(2) 0.029(2) 0.028(2) 0.0126(17)
C(15) 0.041(2) 0.0336(19) 0.0279(19) 0.0142(16) 0.0070(17) 0.0114(15)
C(16) 0.035(2) 0.0252(17) 0.0261(18) 0.0137(14) 0.0157(15) 0.0044(13)
C(17) 0.030(2) 0.037(2) 0.030(2) 0.0138(16) 0.0092(16) 0.0020(15)
C(18) 0.043(2) 0.034(2) 0.048(2) 0.0063(18) 0.014(2) -0.0060(18)
C(19) 0.058(2) 0.0276(19) 0.053(2) 0.0178(19) 0.026(2) 0.0068(18)
C(20) 0.044(2) 0.038(2) 0.043(2) 0.0256(18) 0.0180(19) 0.0083(17)
C(21) 0.0303(19) 0.0329(18) 0.0297(19) 0.0160(15) 0.0140(16) 0.0059(14)
C(22) 0.036(2) 0.065(2) 0.050(2) 0.021(2) 0.005(2) 0.009(2)
C(23) 0.097(4) 0.029(2) 0.121(5) 0.022(2) 0.045(4) 0.014(2)
C(24) 0.039(2) 0.047(2) 0.052(2) 0.0177(19) 0.018(2) 0.005(2)
C(25) 0.0333(19) 0.0329(18) 0.0255(18) 0.0173(15) 0.0167(15) 0.0127(14)
C(26) 0.043(2) 0.0337(19) 0.036(2) 0.0198(17) 0.0230(18) 0.0130(16)
C(27) 0.057(2) 0.033(2) 0.062(2) 0.023(2) 0.033(2) 0.0222(19)
C(28) 0.052(2) 0.058(2) 0.061(3) 0.039(2) 0.029(2) 0.037(2)
C(29) 0.038(2) 0.056(2) 0.048(2) 0.028(2) 0.015(2) 0.026(2)
C(30) 0.036(2) 0.048(2) 0.033(2) 0.0250(18) 0.0180(17) 0.0169(17)
C(31) 0.052(2) 0.0266(18) 0.039(2) 0.0113(17) 0.016(2) 0.0077(16)
C(32) 0.049(2) 0.050(2) 0.051(2) 0.003(2) 0.016(2) -0.005(2)
C(33) 0.0266(19) 0.046(2) 0.040(2) 0.0169(16) 0.0122(17) 0.0142(17)
C(34) 0.044(2) 0.059(2) 0.045(2) 0.020(2) 0.011(2) 0.004(2)
C(35) 0.0235(17) 0.0282(17) 0.0192(16) 0.0096(13) 0.0095(13) 0.0072(13)
C(36) 0.044(2) 0.0310(18) 0.0224(18) 0.0113(16) 0.0108(17) 0.0047(14)
C(37) 0.057(2) 0.032(2) 0.033(2) 0.0161(18) 0.015(2) 0.0103(16)
C(38) 0.044(2) 0.039(2) 0.029(2) 0.0218(17) 0.0149(18) 0.0154(16)
C(39) 0.032(2) 0.044(2) 0.0223(18) 0.0160(17) 0.0070(15) 0.0093(15)
C(40) 0.0303(19) 0.0335(19) 0.0262(18) 0.0118(15) 0.0088(15) 0.0057(14)
C(41) 0.0332(19) 0.0235(16) 0.0220(17) 0.0088(14) 0.0110(15) 0.0052(13)
C(42) 0.040(2) 0.0323(19) 0.0282(19) 0.0160(16) 0.0135(17) 0.0052(15)
C(43) 0.064(3) 0.035(2) 0.032(2) 0.023(2) 0.015(2) 0.0002(16)
C(44) 0.060(2) 0.030(2) 0.028(2) 0.0039(19) 0.004(2) -0.0024(16)
C(45) 0.036(2) 0.044(2) 0.032(2) 0.0012(18) 0.0037(18) 0.0014(17)
C(46) 0.031(2) 0.0364(19) 0.0251(18) 0.0098(15) 0.0073(16) 0.0040(15)
C(47) 0.0274(18) 0.0273(17) 0.0275(18) 0.0111(14) 0.0141(15) 0.0068(13)
C(48) 0.031(2) 0.043(2) 0.030(2) 0.0118(16) 0.0158(17) 0.0109(16)
C(49) 0.042(2) 0.049(2) 0.040(2) 0.0163(19) 0.030(2) 0.0148(18)
C(50) 0.031(2) 0.059(2) 0.056(2) 0.0189(19) 0.028(2) 0.016(2)
C(51) 0.028(2) 0.073(2) 0.039(2) 0.023(2) 0.0118(18) 0.022(2)
C(52) 0.0287(19) 0.046(2) 0.034(2) 0.0174(16) 0.0160(16) 0.0138(16)
C(53) 0.036(2) 0.0238(16) 0.0158(16) 0.0104(14) 0.0057(14) 0.0040(12)
C(54) 0.038(2) 0.0293(18) 0.0184(17) 0.0116(15) 0.0037(15) 0.0042(13)
C(55) 0.053(2) 0.0243(17) 0.0183(17) 0.0192(16) 0.0057(16) 0.0012(13)
C(56) 0.043(2) 0.049(2) 0.026(2) 0.0251(19) 0.0080(17) 0.0055(17)
C(57) 0.038(2) 0.044(2) 0.029(2) 0.0185(18) 0.0092(17) 0.0052(16)
C(58) 0.037(2) 0.0332(19) 0.0256(18) 0.0154(16) 0.0093(16) 0.0051(15)
C(59) 0.051(2) 0.040(2) 0.032(2) 0.0209(19) 0.0040(19) 0.0026(17)
C(60) 0.041(2) 0.056(2) 0.063(3) 0.018(2) 0.022(2) 0.003(2)
C(61) 0.0282(18) 0.0209(15) 0.0245(17) 0.0078(13) 0.0131(14) 0.0049(13)
C(62) 0.0283(18) 0.0290(17) 0.0228(17) 0.0053(14) 0.0100(15) 0.0042(13)
C(63) 0.0268(18) 0.0370(19) 0.0207(17) 0.0038(15) 0.0115(15) 0.0010(14)
C(64) 0.033(2) 0.0303(18) 0.0280(19) 0.0012(15) 0.0158(16) -0.0031(14)
C(65) 0.035(2) 0.0238(17) 0.034(2) 0.0086(14) 0.0205(17) 0.0013(14)
C(66) 0.0300(19) 0.0258(17) 0.0263(18) 0.0103(14) 0.0111(15) 0.0037(13)
C(67) 0.031(2) 0.050(2) 0.030(2) 0.0002(18) 0.0048(17) -0.0015(18)
C(68) 0.059(2) 0.028(2) 0.049(2) 0.0152(19) 0.021(2) 0.0005(18)
C(69) 0.0323(19) 0.0213(16) 0.0219(17) 0.0128(14) 0.0078(14) 0.0021(12)
C(70) 0.0313(19) 0.0260(17) 0.0265(18) 0.0117(14) 0.0073(15) 0.0045(14)
C(71) 0.037(2) 0.0344(19) 0.0243(18) 0.0186(16) 0.0011(16) 0.0003(15)
C(72) 0.052(2) 0.045(2) 0.0192(18) 0.0233(19) 0.0050(17) 0.0078(16)
C(73) 0.055(2) 0.036(2) 0.027(2) 0.0199(18) 0.0174(19) 0.0136(16)
C(74) 0.037(2) 0.0287(18) 0.0248(18) 0.0145(15) 0.0108(16) 0.0079(14)
C(75) 0.043(2) 0.044(2) 0.040(2) 0.0189(19) -0.004(2) 0.0001(19)
C(76) 0.071(3) 0.073(3) 0.037(2) 0.018(3) 0.025(2) 0.027(2)
C(77) 0.0266(18) 0.0189(15) 0.0216(16) 0.0043(13) 0.0063(14) 0.0020(12)
C(78) 0.038(2) 0.0299(18) 0.0210(17) 0.0145(15) 0.0090(15) 0.0078(14)
C(79) 0.032(2) 0.0352(19) 0.0237(18) 0.0143(15) 0.0082(15) 0.0064(14)
C(80) 0.038(2) 0.0340(19) 0.031(2) 0.0080(16) 0.0153(17) 0.0088(15)
C(81) 0.033(2) 0.0265(17) 0.0216(17) 0.0075(14) 0.0084(15) 0.0063(13)
C(82) 0.0281(18) 0.0221(16) 0.0234(17) 0.0069(13) 0.0058(14) 0.0045(13)
C(83) 0.050(2) 0.068(3) 0.041(2) 0.034(2) 0.022(2) 0.016(2)
C(84) 0.051(2) 0.041(2) 0.031(2) 0.0180(19) 0.0189(19) 0.0158(17)
C(85) 0.071(3) 0.046(2) 0.069(3) 0.005(2) 0.032(2) 0.006(2)
B(1) 0.028(2) 0.0210(17) 0.0193(18) 0.0063(15) 0.0075(16) 0.0044(14)

loop_
_atom_type_symbol
_atom_type_description
_atom_type_scat_dispersion_real
_atom_type_scat_dispersion_imag
_atom_type_scat_source
C C 0.003 0.002
;
International Tables for Crystallography
(1992, Vol. C, Tables 4.2.6.8 and 6.1.1.4)
;
H H 0.000 0.000
;
International Tables for Crystallography
(1992, Vol. C, Table 6.1.1.4)
;
F F 0.017 0.010
;
International Tables for Crystallography
(1992, Vol. C, Tables 4.2.6.8 and 6.1.1.4)
;
Ge Ge 0.155 1.800
;
International Tables for Crystallography
(1992, Vol. C, Tables 4.2.6.8 and 6.1.1.4)
;
P P 0.102 0.094
;
International Tables for Crystallography
(1992, Vol. C, Tables 4.2.6.8 and 6.1.1.4)
;
S S 0.125 0.123
;
International Tables for Crystallography
(1992, Vol. C, Tables 4.2.6.8 and 6.1.1.4)
;
Ru Ru -1.259 0.836
;
International Tables for Crystallography
(1992, Vol. C, Tables 4.2.6.8 and 6.1.1.4)
;
B B 0.001 0.001
;
International Tables for Crystallography
(1992, Vol. C, Tables 4.2.6.8 and 6.1.1.4)
;
Cl Cl 0.148 0.159
;
International Tables for Crystallography
(1992, Vol. C, Tables 4.2.6.8 and 6.1.1.4)
;

loop_
_geom_angle_atom_site_label_1
_geom_angle_atom_site_label_2
_geom_angle_atom_site_label_3
_geom_angle
_geom_angle_publ_flag
Ge(1) Ru(1) S(1) 50.65(2) yes
Ge(1) Ru(1) P(1) 109.29(2) yes
Ge(1) Ru(1) C(7) 79.70(9) yes
Ge(1) Ru(1) C(8) 98.09(10) yes
Ge(1) Ru(1) C(9) 133.58(11) yes
Ge(1) Ru(1) C(10) 156.46(10) yes
Ge(1) Ru(1) C(11) 128.52(9) yes
Ge(1) Ru(1) C(12) 94.43(9) yes
S(1) Ru(1) P(1) 89.42(2) yes
S(1) Ru(1) C(7) 102.34(7) yes
S(1) Ru(1) C(8) 137.75(9) yes
S(1) Ru(1) C(9) 162.73(8) yes
S(1) Ru(1) C(10) 131.82(8) yes
S(1) Ru(1) C(11) 100.03(7) yes
S(1) Ru(1) C(12) 86.31(7) yes
P(1) Ru(1) C(7) 168.17(7) yes
P(1) Ru(1) C(8) 131.41(8) yes
P(1) Ru(1) C(9) 102.19(10) yes
P(1) Ru(1) C(10) 94.24(10) yes
P(1) Ru(1) C(11) 111.65(11) yes
P(1) Ru(1) C(12) 145.14(11) yes
C(7) Ru(1) C(8) 37.47(10) yes
C(7) Ru(1) C(9) 66.08(13) yes
C(7) Ru(1) C(10) 77.08(14) yes
C(7) Ru(1) C(11) 65.49(15) yes
C(7) Ru(1) C(12) 36.85(13) yes
C(8) Ru(1) C(9) 36.42(15) yes
C(8) Ru(1) C(10) 65.05(14) yes
C(8) Ru(1) C(11) 76.90(13) yes
C(8) Ru(1) C(12) 66.35(11) yes
C(9) Ru(1) C(10) 35.70(14) yes
C(9) Ru(1) C(11) 63.93(11) yes
C(9) Ru(1) C(12) 76.84(11) yes
C(10) Ru(1) C(11) 35.02(10) yes
C(10) Ru(1) C(12) 64.33(12) yes
C(11) Ru(1) C(12) 36.06(14) yes
Ru(1) Ge(1) S(1) 61.79(2) yes
Ru(1) Ge(1) C(1) 99.45(10) yes
Ru(1) Ge(1) C(25) 132.20(10) yes
S(1) Ge(1) C(1) 116.99(10) yes
S(1) Ge(1) C(25) 119.76(12) yes
C(1) Ge(1) C(25) 115.89(17) yes
Ru(1) S(1) Ge(1) 67.56(2) yes
Ru(1) P(1) C(35) 119.72(13) yes
Ru(1) P(1) C(41) 109.80(12) yes
Ru(1) P(1) C(47) 114.72(11) yes
C(35) P(1) C(41) 102.54(14) yes
C(35) P(1) C(47) 103.34(16) yes
C(41) P(1) C(47) 105.17(17) yes
F(19) F(16) F(20) 114.0(18) yes
F(19) F(16) C(76) 55.4(11) yes
F(20) F(16) C(76) 63.0(15) yes
F(20) F(17) F(21) 119(2) yes
F(20) F(17) C(76) 59.5(15) yes
F(21) F(17) C(76) 62.6(14) yes
F(19) F(18) F(21) 128(3) yes
F(19) F(18) C(76) 69.9(19) yes
F(21) F(18) C(76) 60.2(14) yes
F(16) F(19) F(18) 118(2) yes
F(16) F(19) C(76) 58.5(11) yes
F(18) F(19) C(76) 67.7(16) yes
F(16) F(20) F(17) 129(2) yes
F(16) F(20) C(76) 69.8(18) yes
F(17) F(20) C(76) 65.4(18) yes
F(17) F(21) F(18) 109.9(17) yes
F(17) F(21) C(76) 62.8(11) yes
F(18) F(21) C(76) 55.8(13) yes
F(25) F(22) F(27) 104.1(12) yes
F(25) F(22) C(83) 62.0(8) yes
F(27) F(22) C(83) 50.3(8) yes
F(25) F(23) F(26) 137.3(15) yes
F(25) F(23) C(83) 64.0(7) yes
F(26) F(23) C(83) 77.9(10) yes
F(26) F(24) F(27) 127(2) yes
F(26) F(24) C(83) 55.6(8) yes
F(27) F(24) C(83) 74(2) yes
F(22) F(25) F(23) 123.9(14) yes
F(22) F(25) C(83) 70.4(9) yes
F(23) F(25) C(83) 56.8(8) yes
F(23) F(26) F(24) 98.5(12) yes
F(23) F(26) C(83) 57.1(8) yes
F(24) F(26) C(83) 50.0(8) yes
F(22) F(27) F(24) 128(2) yes
F(22) F(27) C(83) 56.4(8) yes
F(24) F(27) C(83) 78(2) yes
Ge(1) C(1) C(2) 116.9(2) yes
Ge(1) C(1) C(6) 124.4(2) yes
C(2) C(1) C(6) 118.7(3) yes
C(1) C(2) C(3) 121.4(3) yes
C(1) C(2) C(7) 120.1(3) yes
C(3) C(2) C(7) 118.4(3) yes
C(2) C(3) C(4) 119.2(3) yes
C(3) C(4) C(5) 119.7(4) yes
C(4) C(5) C(6) 122.5(4) yes
C(1) C(6) C(5) 118.4(3) yes
C(1) C(6) C(16) 123.7(3) yes
C(5) C(6) C(16) 117.8(3) yes
Ru(1) C(7) C(2) 123.9(2) yes
Ru(1) C(7) C(8) 71.8(2) yes
Ru(1) C(7) C(12) 74.4(2) yes
C(2) C(7) C(8) 122.0(3) yes
C(2) C(7) C(12) 117.8(2) yes
C(8) C(7) C(12) 120.2(3) yes
Ru(1) C(8) C(7) 70.73(19) yes
Ru(1) C(8) C(9) 72.5(2) yes
Ru(1) C(8) C(13) 130.4(2) yes
C(7) C(8) C(9) 118.8(3) yes
C(7) C(8) C(13) 121.7(3) yes
C(9) C(8) C(13) 119.4(2) yes
Ru(1) C(9) C(8) 71.13(18) yes
Ru(1) C(9) C(10) 75.75(18) yes
C(8) C(9) C(10) 122.2(2) yes
Ru(1) C(10) C(9) 68.5(2) yes
Ru(1) C(10) C(11) 70.8(2) yes
Ru(1) C(10) C(14) 135.3(2) yes
C(9) C(10) C(11) 118.2(3) yes
C(9) C(10) C(14) 121.4(2) yes
C(11) C(10) C(14) 120.3(3) yes
Ru(1) C(11) C(10) 74.2(2) yes
Ru(1) C(11) C(12) 71.7(2) yes
C(10) C(11) C(12) 122.2(3) yes
Ru(1) C(12) C(7) 68.77(19) yes
Ru(1) C(12) C(11) 72.3(2) yes
Ru(1) C(12) C(15) 129.8(2) yes
C(7) C(12) C(11) 118.2(2) yes
C(7) C(12) C(15) 121.5(3) yes
C(11) C(12) C(15) 120.3(3) yes
C(6) C(16) C(17) 119.6(3) yes
C(6) C(16) C(21) 120.2(2) yes
C(17) C(16) C(21) 120.0(3) yes
C(16) C(17) C(18) 118.9(3) yes
C(16) C(17) C(22) 121.9(3) yes
C(18) C(17) C(22) 119.2(3) yes
C(17) C(18) C(19) 122.0(3) yes
C(18) C(19) C(20) 118.3(3) yes
C(18) C(19) C(23) 120.7(3) yes
C(20) C(19) C(23) 120.9(4) yes
C(19) C(20) C(21) 122.2(4) yes
C(16) C(21) C(20) 118.6(2) yes
C(16) C(21) C(24) 121.0(3) yes
C(20) C(21) C(24) 120.4(3) yes
Ge(1) C(25) C(26) 120.3(2) yes
Ge(1) C(25) C(30) 119.3(2) yes
C(26) C(25) C(30) 120.3(3) yes
C(25) C(26) C(27) 118.2(3) yes
C(25) C(26) C(31) 124.5(3) yes
C(27) C(26) C(31) 117.2(3) yes
C(26) C(27) C(28) 121.7(3) yes
C(27) C(28) C(29) 120.0(4) yes
C(28) C(29) C(30) 120.9(3) yes
C(25) C(30) C(29) 118.9(3) yes
C(25) C(30) C(33) 123.8(3) yes
C(29) C(30) C(33) 117.3(3) yes
C(26) C(31) C(32) 114.4(3) yes
C(30) C(33) C(34) 113.1(3) yes
P(1) C(35) C(36) 120.7(2) yes
P(1) C(35) C(40) 121.6(2) yes
C(36) C(35) C(40) 117.6(3) yes
C(35) C(36) C(37) 120.9(3) yes
C(36) C(37) C(38) 120.5(3) yes
C(37) C(38) C(39) 119.3(3) yes
C(38) C(39) C(40) 121.1(3) yes
C(35) C(40) C(39) 120.5(3) yes
P(1) C(41) C(42) 123.2(2) yes
P(1) C(41) C(46) 117.9(3) yes
C(42) C(41) C(46) 118.8(2) yes
C(41) C(42) C(43) 120.1(4) yes
C(42) C(43) C(44) 120.5(4) yes
C(43) C(44) C(45) 120.0(3) yes
C(44) C(45) C(46) 119.4(4) yes
C(41) C(46) C(45) 121.1(4) yes
P(1) C(47) C(48) 120.6(2) yes
P(1) C(47) C(52) 120.6(3) yes
C(48) C(47) C(52) 118.8(3) yes
C(47) C(48) C(49) 119.9(3) yes
C(48) C(49) C(50) 120.2(4) yes
C(49) C(50) C(51) 120.4(4) yes
C(50) C(51) C(52) 119.8(3) yes
C(47) C(52) C(51) 120.8(4) yes
C(54) C(53) C(58) 115.0(3) yes
C(54) C(53) B(1) 124.4(3) yes
C(58) C(53) B(1) 120.1(3) yes
C(53) C(54) C(55) 121.0(3) yes
C(54) C(55) C(56) 121.3(3) yes
C(54) C(55) C(59) 118.1(3) yes
C(56) C(55) C(59) 120.6(4) yes
C(55) C(56) C(57) 118.9(4) yes
C(56) C(57) C(58) 119.8(3) yes
C(56) C(57) C(60) 120.8(4) yes
C(58) C(57) C(60) 119.3(3) yes
C(53) C(58) C(57) 124.0(3) yes
F(1) C(59) F(2) 104.8(3) yes
F(1) C(59) F(3) 105.7(3) yes
F(1) C(59) C(55) 113.3(3) yes
F(2) C(59) F(3) 106.4(3) yes
F(2) C(59) C(55) 113.4(3) yes
F(3) C(59) C(55) 112.5(3) yes
F(4) C(60) F(5) 104.2(3) yes
F(4) C(60) F(6) 106.2(5) yes
F(4) C(60) C(57) 112.2(3) yes
F(5) C(60) F(6) 106.1(3) yes
F(5) C(60) C(57) 113.5(4) yes
F(6) C(60) C(57) 113.9(3) yes
C(62) C(61) C(66) 115.7(2) yes
C(62) C(61) B(1) 118.4(2) yes
C(66) C(61) B(1) 125.4(2) yes
C(61) C(62) C(63) 122.1(3) yes
C(62) C(63) C(64) 120.7(3) yes
C(62) C(63) C(67) 117.2(3) yes
C(64) C(63) C(67) 122.1(2) yes
C(63) C(64) C(65) 118.6(3) yes
C(64) C(65) C(66) 121.4(3) yes
C(64) C(65) C(68) 120.9(3) yes
C(66) C(65) C(68) 117.7(3) yes
C(61) C(66) C(65) 121.4(3) yes
F(7) C(67) F(8) 105.6(3) yes
F(7) C(67) F(9) 106.3(3) yes
F(7) C(67) C(63) 111.5(3) yes
F(8) C(67) F(9) 106.8(3) yes
F(8) C(67) C(63) 112.9(3) yes
F(9) C(67) C(63) 113.3(3) yes
F(10) C(68) F(11) 105.1(3) yes
F(10) C(68) F(12) 106.9(4) yes
F(10) C(68) C(65) 113.2(4) yes
F(11) C(68) F(12) 104.3(3) yes
F(11) C(68) C(65) 113.2(3) yes
F(12) C(68) C(65) 113.3(3) yes
C(70) C(69) C(74) 116.1(3) yes
C(70) C(69) B(1) 121.9(3) yes
C(74) C(69) B(1) 121.5(2) yes
C(69) C(70) C(71) 121.9(3) yes
C(70) C(71) C(72) 121.0(2) yes
C(70) C(71) C(75) 120.4(3) yes
C(72) C(71) C(75) 118.6(3) yes
C(71) C(72) C(73) 118.0(3) yes
C(72) C(73) C(74) 121.0(3) yes
C(72) C(73) C(76) 119.8(3) yes
C(74) C(73) C(76) 119.2(3) yes
C(69) C(74) C(73) 122.1(3) yes
F(13) C(75) F(14) 105.4(3) yes
F(13) C(75) F(15) 104.0(3) yes
F(13) C(75) C(71) 112.6(3) yes
F(14) C(75) F(15) 107.1(3) yes
F(14) C(75) C(71) 112.9(4) yes
F(15) C(75) C(71) 114.0(3) yes
F(16) C(76) F(17) 98.9(18) yes
F(16) C(76) F(18) 103.2(19) yes
F(16) C(76) F(19) 66.1(19) yes
F(16) C(76) F(20) 47.2(15) yes
F(16) C(76) F(21) 136.1(13) yes
F(16) C(76) C(73) 113.1(12) yes
F(17) C(76) F(18) 110(2) yes
F(17) C(76) F(19) 133.8(12) yes
F(17) C(76) F(20) 55.0(17) yes
F(17) C(76) F(21) 54.6(15) yes
F(17) C(76) C(73) 113.1(9) yes
F(18) C(76) F(20) 130.7(19) yes
F(18) C(76) F(21) 64.1(17) yes
F(18) C(76) C(73) 116.6(19) yes
F(19) C(76) F(20) 109.5(16) yes
F(19) C(76) F(21) 105.1(12) yes
F(19) C(76) C(73) 113.0(10) yes
F(20) C(76) F(21) 107.3(14) yes
F(20) C(76) C(73) 111.9(10) yes
F(21) C(76) C(73) 109.8(7) yes
C(78) C(77) C(82) 116.2(3) yes
C(78) C(77) B(1) 118.8(3) yes
C(82) C(77) B(1) 123.9(3) yes
C(77) C(78) C(79) 122.7(3) yes
C(78) C(79) C(80) 120.0(4) yes
C(78) C(79) C(83) 120.7(3) yes
C(80) C(79) C(83) 119.3(4) yes
C(79) C(80) C(81) 118.3(4) yes
C(80) C(81) C(82) 121.7(3) yes
C(80) C(81) C(84) 117.6(4) yes
C(82) C(81) C(84) 120.7(3) yes
C(77) C(82) C(81) 121.1(3) yes
F(22) C(83) F(23) 104.6(11) yes
F(22) C(83) F(24) 98.5(13) yes
F(22) C(83) F(25) 47.6(8) yes
F(22) C(83) F(26) 137.8(8) yes
F(22) C(83) F(27) 73.3(11) yes
F(22) C(83) C(79) 109.7(6) yes
F(23) C(83) F(24) 109.7(11) yes
F(23) C(83) F(25) 59.3(9) yes
F(23) C(83) F(26) 45.0(10) yes
F(23) C(83) F(27) 127.8(12) yes
F(23) C(83) C(79) 116.2(9) yes
F(24) C(83) F(25) 125.0(12) yes
F(24) C(83) F(26) 74.4(10) yes
F(24) C(83) C(79) 116.1(9) yes
F(25) C(83) F(26) 102.2(7) yes
F(25) C(83) F(27) 111.8(10) yes
F(25) C(83) C(79) 116.1(7) yes
F(26) C(83) F(27) 101.5(10) yes
F(26) C(83) C(79) 110.6(5) yes
F(27) C(83) C(79) 113.0(8) yes
F(28) C(84) F(29) 102.9(3) yes
F(28) C(84) F(30) 108.1(3) yes
F(28) C(84) C(81) 114.2(4) yes
F(29) C(84) F(30) 105.0(4) yes
F(29) C(84) C(81) 111.7(3) yes
F(30) C(84) C(81) 114.0(3) yes
Cl(1) C(85) Cl(2) 111.8(2) yes
C(53) B(1) C(61) 109.5(2) yes
C(53) B(1) C(69) 103.7(3) yes
C(53) B(1) C(77) 117.5(2) yes
C(61) B(1) C(69) 114.0(2) yes
C(61) B(1) C(77) 100.6(3) yes
C(69) B(1) C(77) 112.0(2) yes
Ge(1) Ru(1) H(68) 47.9(9) no
S(1) Ru(1) H(68) 88.3(8) no
P(1) Ru(1) H(68) 83.4(12) no
C(7) Ru(1) H(68) 98.0(12) no
C(8) Ru(1) H(68) 86.7(10) no
C(9) Ru(1) H(68) 105.5(8) no
C(10) Ru(1) H(68) 139.8(8) no
C(11) Ru(1) H(68) 162.6(11) no
C(12) Ru(1) H(68) 131.0(12) no
C(2) C(3) H(1) 120.0 no
C(4) C(3) H(1) 120.8 no
C(3) C(4) H(2) 120.2 no
C(5) C(4) H(2) 120.1 no
C(4) C(5) H(3) 119.1 no
C(6) C(5) H(3) 118.4 no
Ru(1) C(9) H(4) 126.2 no
C(8) C(9) H(4) 119.1 no
C(10) C(9) H(4) 118.7 no
Ru(1) C(11) H(5) 127.3 no
C(10) C(11) H(5) 118.8 no
C(12) C(11) H(5) 119.0 no
C(8) C(13) H(6) 109.7 no
C(8) C(13) H(7) 109.5 no
C(8) C(13) H(8) 109.2 no
H(6) C(13) H(7) 109.5 no
H(6) C(13) H(8) 109.5 no
H(7) C(13) H(8) 109.5 no
C(10) C(14) H(9) 109.4 no
C(10) C(14) H(10) 109.2 no
C(10) C(14) H(11) 109.8 no
H(9) C(14) H(10) 109.5 no
H(9) C(14) H(11) 109.5 no
H(10) C(14) H(11) 109.5 no
C(12) C(15) H(12) 109.3 no
C(12) C(15) H(13) 109.4 no
C(12) C(15) H(14) 109.7 no
H(12) C(15) H(13) 109.5 no
H(12) C(15) H(14) 109.5 no
H(13) C(15) H(14) 109.5 no
C(17) C(18) H(15) 118.8 no
C(19) C(18) H(15) 119.2 no
C(19) C(20) H(16) 119.0 no
C(21) C(20) H(16) 118.8 no
C(17) C(22) H(17) 108.7 no
C(17) C(22) H(18) 109.7 no
C(17) C(22) H(19) 110.0 no
H(17) C(22) H(18) 109.5 no
H(17) C(22) H(19) 109.5 no
H(18) C(22) H(19) 109.5 no
C(19) C(23) H(20) 109.8 no
C(19) C(23) H(21) 109.8 no
C(19) C(23) H(22) 108.8 no
H(20) C(23) H(21) 109.5 no
H(20) C(23) H(22) 109.5 no
H(21) C(23) H(22) 109.5 no
C(21) C(24) H(23) 109.9 no
C(21) C(24) H(24) 109.0 no
C(21) C(24) H(25) 109.5 no
H(23) C(24) H(24) 109.5 no
H(23) C(24) H(25) 109.5 no
H(24) C(24) H(25) 109.5 no
C(26) C(27) H(26) 119.0 no
C(28) C(27) H(26) 119.3 no
C(27) C(28) H(27) 120.0 no
C(29) C(28) H(27) 120.0 no
C(28) C(29) H(28) 119.9 no
C(30) C(29) H(28) 119.2 no
C(26) C(31) H(29) 108.3 no
C(26) C(31) H(30) 108.2 no
C(32) C(31) H(29) 108.4 no
C(32) C(31) H(30) 107.9 no
H(29) C(31) H(30) 109.5 no
C(31) C(32) H(31) 109.8 no
C(31) C(32) H(32) 109.9 no
C(31) C(32) H(33) 108.8 no
H(31) C(32) H(32) 109.5 no
H(31) C(32) H(33) 109.5 no
H(32) C(32) H(33) 109.5 no
C(30) C(33) H(34) 108.8 no
C(30) C(33) H(35) 108.3 no
C(34) C(33) H(34) 108.5 no
C(34) C(33) H(35) 108.7 no
H(34) C(33) H(35) 109.5 no
C(33) C(34) H(36) 109.3 no
C(33) C(34) H(37) 109.9 no
C(33) C(34) H(38) 109.2 no
H(36) C(34) H(37) 109.5 no
H(36) C(34) H(38) 109.5 no
H(37) C(34) H(38) 109.5 no
C(35) C(36) H(39) 119.5 no
C(37) C(36) H(39) 119.6 no
C(36) C(37) H(40) 119.9 no
C(38) C(37) H(40) 119.6 no
C(37) C(38) H(41) 120.1 no
C(39) C(38) H(41) 120.5 no
C(38) C(39) H(42) 119.4 no
C(40) C(39) H(42) 119.5 no
C(35) C(40) H(43) 119.4 no
C(39) C(40) H(43) 120.1 no
C(41) C(42) H(44) 119.7 no
C(43) C(42) H(44) 120.2 no
C(42) C(43) H(45) 119.9 no
C(44) C(43) H(45) 119.6 no
C(43) C(44) H(46) 120.1 no
C(45) C(44) H(46) 119.9 no
C(44) C(45) H(47) 120.2 no
C(46) C(45) H(47) 120.3 no
C(41) C(46) H(48) 119.3 no
C(45) C(46) H(48) 119.6 no
C(47) C(48) H(49) 119.7 no
C(49) C(48) H(49) 120.4 no
C(48) C(49) H(50) 120.0 no
C(50) C(49) H(50) 119.7 no
C(49) C(50) H(51) 119.8 no
C(51) C(50) H(51) 119.7 no
C(50) C(51) H(52) 120.2 no
C(52) C(51) H(52) 120.0 no
C(47) C(52) H(53) 119.2 no
C(51) C(52) H(53) 119.9 no
C(53) C(54) H(54) 119.7 no
C(55) C(54) H(54) 119.3 no
C(55) C(56) H(55) 120.3 no
C(57) C(56) H(55) 120.8 no
C(53) C(58) H(56) 118.0 no
C(57) C(58) H(56) 118.0 no
C(61) C(62) H(57) 119.0 no
C(63) C(62) H(57) 118.8 no
C(63) C(64) H(58) 120.6 no
C(65) C(64) H(58) 120.8 no
C(61) C(66) H(59) 119.4 no
C(65) C(66) H(59) 119.2 no
C(69) C(70) H(60) 119.0 no
C(71) C(70) H(60) 119.2 no
C(71) C(72) H(61) 120.9 no
C(73) C(72) H(61) 121.1 no
C(69) C(74) H(62) 118.9 no
C(73) C(74) H(62) 119.0 no
C(77) C(78) H(63) 118.8 no
C(79) C(78) H(63) 118.5 no
C(79) C(80) H(64) 120.8 no
C(81) C(80) H(64) 120.9 no
C(77) C(82) H(65) 119.5 no
C(81) C(82) H(65) 119.4 no
Cl(1) C(85) H(66) 108.6 no
Cl(1) C(85) H(67) 109.1 no
Cl(2) C(85) H(66) 108.4 no
Cl(2) C(85) H(67) 109.5 no
H(66) C(85) H(67) 109.5 no

loop_
_geom_bond_atom_site_label_1
_geom_bond_atom_site_label_2
_geom_bond_distance
_geom_bond_publ_flag
Ru(1) Ge(1) 2.5812(5) yes
Ru(1) S(1) 2.4611(7) yes
Ru(1) P(1) 2.3402(10) yes
Ru(1) C(7) 2.217(3) yes
Ru(1) C(8) 2.231(3) yes
Ru(1) C(9) 2.248(3) yes
Ru(1) C(10) 2.342(3) yes
Ru(1) C(11) 2.298(3) yes
Ru(1) C(12) 2.291(3) yes
Ge(1) S(1) 2.1594(10) yes
Ge(1) C(1) 1.970(3) yes
Ge(1) C(25) 1.956(3) yes
Cl(1) C(85) 1.756(4) yes
Cl(2) C(85) 1.763(5) yes
P(1) C(35) 1.822(3) yes
P(1) C(41) 1.834(2) yes
P(1) C(47) 1.829(4) yes
F(1) C(59) 1.354(4) yes
F(2) C(59) 1.331(5) yes
F(3) C(59) 1.340(6) yes
F(4) C(60) 1.334(6) yes
F(5) C(60) 1.327(5) yes
F(6) C(60) 1.317(7) yes
F(7) C(67) 1.338(6) yes
F(8) C(67) 1.336(4) yes
F(9) C(67) 1.330(5) yes
F(10) C(68) 1.315(6) yes
F(11) C(68) 1.336(4) yes
F(12) C(68) 1.328(6) yes
F(13) C(75) 1.354(6) yes
F(14) C(75) 1.309(6) yes
F(15) C(75) 1.329(5) yes
F(16) F(19) 1.41(3) yes
F(16) F(20) 1.03(3) yes
F(16) C(76) 1.313(12) yes
F(17) F(20) 1.18(3) yes
F(17) F(21) 1.20(3) yes
F(17) C(76) 1.31(2) yes
F(18) F(19) 0.91(3) yes
F(18) F(21) 1.36(3) yes
F(18) C(76) 1.25(2) yes
F(19) C(76) 1.268(11) yes
F(20) C(76) 1.25(2) yes
F(21) C(76) 1.311(14) yes
F(22) F(25) 1.074(16) yes
F(22) F(27) 1.58(2) yes
F(22) C(83) 1.371(13) yes
F(23) F(25) 1.229(19) yes
F(23) F(26) 1.01(2) yes
F(23) C(83) 1.196(12) yes
F(24) F(26) 1.63(2) yes
F(24) F(27) 0.62(2) yes
F(24) C(83) 1.29(2) yes
F(25) C(83) 1.284(11) yes
F(26) C(83) 1.392(9) yes
F(27) C(83) 1.267(17) yes
F(28) C(84) 1.320(6) yes
F(29) C(84) 1.332(5) yes
F(30) C(84) 1.283(4) yes
C(1) C(2) 1.412(4) yes
C(1) C(6) 1.406(5) yes
C(2) C(3) 1.383(5) yes
C(2) C(7) 1.495(5) yes
C(3) C(4) 1.389(7) yes
C(4) C(5) 1.376(5) yes
C(5) C(6) 1.388(6) yes
C(6) C(16) 1.493(4) yes
C(7) C(8) 1.429(3) yes
C(7) C(12) 1.427(5) yes
C(8) C(9) 1.400(6) yes
C(8) C(13) 1.504(5) yes
C(9) C(10) 1.410(5) yes
C(10) C(11) 1.397(4) yes
C(10) C(14) 1.508(6) yes
C(11) C(12) 1.421(6) yes
C(12) C(15) 1.491(4) yes
C(16) C(17) 1.399(4) yes
C(16) C(21) 1.404(5) yes
C(17) C(18) 1.381(5) yes
C(17) C(22) 1.506(6) yes
C(18) C(19) 1.379(6) yes
C(19) C(20) 1.376(5) yes
C(19) C(23) 1.523(6) yes
C(20) C(21) 1.382(5) yes
C(21) C(24) 1.492(4) yes
C(25) C(26) 1.404(4) yes
C(25) C(30) 1.404(4) yes
C(26) C(27) 1.400(6) yes
C(26) C(31) 1.522(5) yes
C(27) C(28) 1.359(5) yes
C(28) C(29) 1.382(5) yes
C(29) C(30) 1.390(6) yes
C(30) C(33) 1.515(5) yes
C(31) C(32) 1.496(7) yes
C(33) C(34) 1.522(6) yes
C(35) C(36) 1.399(4) yes
C(35) C(40) 1.397(4) yes
C(36) C(37) 1.379(5) yes
C(37) C(38) 1.384(5) yes
C(38) C(39) 1.361(5) yes
C(39) C(40) 1.387(5) yes
C(41) C(42) 1.396(6) yes
C(41) C(46) 1.387(5) yes
C(42) C(43) 1.380(4) yes
C(43) C(44) 1.378(6) yes
C(44) C(45) 1.389(7) yes
C(45) C(46) 1.382(4) yes
C(47) C(48) 1.403(6) yes
C(47) C(52) 1.382(4) yes
C(48) C(49) 1.397(6) yes
C(49) C(50) 1.368(5) yes
C(50) C(51) 1.381(7) yes
C(51) C(52) 1.390(6) yes
C(53) C(54) 1.395(4) yes
C(53) C(58) 1.401(5) yes
C(53) B(1) 1.643(6) yes
C(54) C(55) 1.421(6) yes
C(55) C(56) 1.373(6) yes
C(55) C(59) 1.485(5) yes
C(56) C(57) 1.365(5) yes
C(57) C(58) 1.390(6) yes
C(57) C(60) 1.487(6) yes
C(61) C(62) 1.406(4) yes
C(61) C(66) 1.401(4) yes
C(61) B(1) 1.633(4) yes
C(62) C(63) 1.397(4) yes
C(63) C(64) 1.373(5) yes
C(63) C(67) 1.497(5) yes
C(64) C(65) 1.372(4) yes
C(65) C(66) 1.400(4) yes
C(65) C(68) 1.483(5) yes
C(69) C(70) 1.407(4) yes
C(69) C(74) 1.396(5) yes
C(69) B(1) 1.644(4) yes
C(70) C(71) 1.386(4) yes
C(71) C(72) 1.385(5) yes
C(71) C(75) 1.492(4) yes
C(72) C(73) 1.389(4) yes
C(73) C(74) 1.386(5) yes
C(73) C(76) 1.513(7) yes
C(77) C(78) 1.398(5) yes
C(77) C(82) 1.396(4) yes
C(77) B(1) 1.643(6) yes
C(78) C(79) 1.387(6) yes
C(79) C(80) 1.392(5) yes
C(79) C(83) 1.502(7) yes
C(80) C(81) 1.371(6) yes
C(81) C(82) 1.396(6) yes
C(81) C(84) 1.492(5) yes
Ru(1) H(68) 1.77(3) no
C(3) H(1) 0.970 no
C(4) H(2) 0.970 no
C(5) H(3) 0.970 no
C(9) H(4) 0.970 no
C(11) H(5) 0.970 no
C(13) H(6) 0.970 no
C(13) H(7) 0.970 no
C(13) H(8) 0.970 no
C(14) H(9) 0.970 no
C(14) H(10) 0.970 no
C(14) H(11) 0.970 no
C(15) H(12) 0.970 no
C(15) H(13) 0.970 no
C(15) H(14) 0.970 no
C(18) H(15) 0.970 no
C(20) H(16) 0.970 no
C(22) H(17) 0.970 no
C(22) H(18) 0.970 no
C(22) H(19) 0.970 no
C(23) H(20) 0.970 no
C(23) H(21) 0.970 no
C(23) H(22) 0.970 no
C(24) H(23) 0.970 no
C(24) H(24) 0.970 no
C(24) H(25) 0.970 no
C(27) H(26) 0.970 no
C(28) H(27) 0.970 no
C(29) H(28) 0.970 no
C(31) H(29) 0.970 no
C(31) H(30) 0.970 no
C(32) H(31) 0.970 no
C(32) H(32) 0.970 no
C(32) H(33) 0.970 no
C(33) H(34) 0.970 no
C(33) H(35) 0.970 no
C(34) H(36) 0.970 no
C(34) H(37) 0.970 no
C(34) H(38) 0.970 no
C(36) H(39) 0.970 no
C(37) H(40) 0.970 no
C(38) H(41) 0.970 no
C(39) H(42) 0.970 no
C(40) H(43) 0.970 no
C(42) H(44) 0.970 no
C(43) H(45) 0.970 no
C(44) H(46) 0.970 no
C(45) H(47) 0.970 no
C(46) H(48) 0.970 no
C(48) H(49) 0.970 no
C(49) H(50) 0.970 no
C(50) H(51) 0.970 no
C(51) H(52) 0.970 no
C(52) H(53) 0.970 no
C(54) H(54) 0.970 no
C(56) H(55) 0.970 no
C(58) H(56) 0.970 no
C(62) H(57) 0.970 no
C(64) H(58) 0.970 no
C(66) H(59) 0.970 no
C(70) H(60) 0.970 no
C(72) H(61) 0.970 no
C(74) H(62) 0.970 no
C(78) H(63) 0.970 no
C(80) H(64) 0.970 no
C(82) H(65) 0.970 no
C(85) H(66) 0.970 no
C(85) H(67) 0.970 no

loop_
_geom_contact_atom_site_label_1
_geom_contact_atom_site_label_2
_geom_contact_distance
_geom_contact_site_symmetry_2
Cl(1) F(2) 3.250(4) .
Cl(1) F(28) 3.287(3) .
Cl(2) F(1) 3.224(3) .
Cl(2) F(13) 3.553(3) .
F(1) Cl(2) 3.224(3) .
F(1) C(40) 3.276(5) 2_655
F(1) C(42) 3.578(4) 2_655
F(1) C(85) 3.247(7) .
F(2) Cl(1) 3.250(4) .
F(2) F(8) 2.831(3) 2_766
F(2) C(4) 3.310(5) 2_656
F(3) C(29) 3.457(6) 1_655
F(3) C(39) 3.301(4) 2_655
F(3) C(40) 3.286(4) 2_655
F(4) C(9) 3.527(4) 1_665
F(4) C(44) 3.583(4) 2_655
F(5) F(30) 2.980(4) 2_766
F(5) C(9) 3.355(4) 1_665
F(6) F(17) 3.23(3) 2_765
F(6) F(20) 3.39(2) 2_765
F(7) F(28) 2.986(4) 2_766
F(7) C(3) 3.585(4) 1_665
F(8) F(2) 2.831(3) 2_766
F(8) C(3) 3.270(4) 1_665
F(8) C(4) 3.318(4) 1_665
F(8) C(20) 3.313(6) 2_666
F(8) C(55) 3.396(4) 2_766
F(8) C(59) 3.520(4) 2_766
F(9) C(23) 3.542(8) 2_666
F(9) C(56) 3.494(4) 2_766
F(9) C(57) 3.420(4) 2_766
F(9) C(58) 3.574(4) 2_766
F(11) C(5) 3.482(6) 2_666
F(11) C(24) 3.377(4) 1_665
F(12) C(5) 3.554(5) 2_666
F(12) C(51) 3.454(5) 1_565
F(13) Cl(2) 3.553(3) .
F(13) F(18) 3.03(3) 2_665
F(13) F(21) 3.307(17) 2_665
F(13) C(72) 3.417(5) 2_665
F(13) C(73) 3.452(6) 2_665
F(14) C(42) 3.409(5) 2_655
F(14) C(49) 3.468(4) 2_655
F(15) F(25) 3.408(11) 2_665
F(15) C(69) 3.466(5) 2_665
F(15) C(70) 3.424(5) 2_665
F(15) C(71) 3.492(5) 2_665
F(15) C(72) 3.569(6) 2_665
F(15) C(73) 3.584(6) 2_665
F(15) C(74) 3.541(5) 2_665
F(16) C(45) 3.562(15) 1_665
F(17) F(6) 3.23(3) 2_765
F(17) F(23) 2.98(2) 2_665
F(17) F(25) 3.59(2) 2_665
F(17) F(26) 3.42(2) 2_665
F(17) C(27) 3.561(17) 2_665
F(18) F(13) 3.03(3) 2_665
F(18) C(27) 3.47(4) 2_665
F(20) F(6) 3.39(2) 2_765
F(21) F(13) 3.307(17) 2_665
F(21) F(23) 2.898(18) 2_665
F(21) F(25) 3.565(17) 2_665
F(21) F(26) 3.368(19) 2_665
F(21) C(27) 3.312(17) 2_665
F(22) C(14) 3.488(14) 1_565
F(23) F(17) 2.98(2) 2_665
F(23) F(21) 2.898(18) 2_665
F(24) F(30) 3.41(2) 2_666
F(25) F(15) 3.408(11) 2_665
F(25) F(17) 3.59(2) 2_665
F(25) F(21) 3.565(16) 2_665
F(25) C(14) 3.455(15) 1_565
F(25) C(72) 3.551(8) 2_665
F(26) F(17) 3.42(2) 2_665
F(26) F(21) 3.368(19) 2_665
F(27) F(30) 3.59(2) 2_666
F(28) Cl(1) 3.287(3) .
F(28) F(7) 2.986(4) 2_766
F(28) C(3) 3.588(5) 2_656
F(28) C(7) 3.370(4) 2_656
F(28) C(11) 3.513(5) 2_656
F(28) C(12) 3.117(4) 2_656
F(28) C(15) 3.440(4) 2_656
F(29) C(11) 3.088(5) 2_656
F(29) C(12) 3.261(5) 2_656
F(29) C(15) 3.274(5) 2_656
F(30) F(5) 2.980(4) 2_766
F(30) F(24) 3.41(2) 2_666
F(30) F(27) 3.59(2) 2_666
F(30) C(10) 3.471(4) 2_656
F(30) C(11) 3.455(4) 2_656
F(30) C(23) 3.402(5) 2_666
C(3) F(7) 3.585(4) 1_445
C(3) F(8) 3.270(4) 1_445
C(3) F(28) 3.588(5) 2_656
C(4) F(2) 3.310(5) 2_656
C(4) F(8) 3.318(4) 1_445
C(5) F(11) 3.482(6) 2_666
C(5) F(12) 3.554(5) 2_666
C(7) F(28) 3.370(4) 2_656
C(9) F(4) 3.527(4) 1_445
C(9) F(5) 3.355(4) 1_445
C(10) F(30) 3.471(4) 2_656
C(11) F(28) 3.513(5) 2_656
C(11) F(29) 3.088(5) 2_656
C(11) F(30) 3.455(4) 2_656
C(12) F(28) 3.117(4) 2_656
C(12) F(29) 3.261(5) 2_656
C(13) C(64) 3.581(6) 1_445
C(13) C(65) 3.583(6) 1_445
C(14) F(22) 3.488(14) 1_545
C(14) F(25) 3.455(15) 1_545
C(15) F(28) 3.440(4) 2_656
C(15) F(29) 3.274(5) 2_656
C(20) F(8) 3.313(6) 2_666
C(23) F(9) 3.542(8) 2_666
C(23) F(30) 3.402(5) 2_666
C(24) F(11) 3.377(4) 1_445
C(27) F(17) 3.561(17) 2_665
C(27) F(18) 3.47(4) 2_665
C(27) F(21) 3.312(17) 2_665
C(29) F(3) 3.457(6) 1_455
C(39) F(3) 3.301(4) 2_655
C(40) F(1) 3.276(5) 2_655
C(40) F(3) 3.286(4) 2_655
C(42) F(1) 3.578(4) 2_655
C(42) F(14) 3.409(5) 2_655
C(44) F(4) 3.583(4) 2_655
C(44) C(56) 3.451(5) 2_655
C(44) C(57) 3.507(5) 2_655
C(45) F(16) 3.562(15) 1_445
C(47) C(85) 3.584(5) .
C(49) F(14) 3.468(4) 2_655
C(51) F(12) 3.454(5) 1_545
C(52) C(85) 3.539(5) .
C(55) F(8) 3.396(4) 2_766
C(56) F(9) 3.494(4) 2_766
C(56) C(44) 3.451(5) 2_655
C(57) F(9) 3.420(4) 2_766
C(57) C(44) 3.507(5) 2_655
C(58) F(9) 3.574(4) 2_766
C(59) F(8) 3.520(4) 2_766
C(64) C(13) 3.581(6) 1_665
C(65) C(13) 3.583(6) 1_665
C(69) F(15) 3.466(5) 2_665
C(70) F(15) 3.424(5) 2_665
C(71) F(15) 3.492(5) 2_665
C(72) F(13) 3.417(5) 2_665
C(72) F(15) 3.569(6) 2_665
C(72) F(25) 3.551(8) 2_665
C(73) F(13) 3.452(6) 2_665
C(73) F(15) 3.584(6) 2_665
C(74) F(15) 3.541(5) 2_665
C(85) F(1) 3.247(7) .
C(85) C(47) 3.584(5) .
C(85) C(52) 3.539(5) .
Cl(1) H(1) 3.585 2_656
Cl(1) H(14) 3.206 2_656
Cl(1) H(31) 2.977 .
Cl(1) H(32) 3.542 .
Cl(1) H(54) 3.051 .
Cl(1) H(65) 3.436 .
Cl(2) H(31) 2.989 .
Cl(2) H(49) 3.583 2_655
Cl(2) H(50) 3.152 2_655
Cl(2) H(54) 3.123 .
Cl(2) H(60) 3.183 .
S(1) H(13) 3.361 2_656
S(1) H(67) 2.947 .
F(1) H(42) 3.383 2_655
F(1) H(43) 2.607 2_655
F(1) H(49) 3.253 2_655
F(1) H(66) 2.709 .
F(2) H(1) 3.504 2_656
F(2) H(2) 2.482 2_656
F(2) H(24) 3.021 1_655
F(2) H(66) 3.233 .
F(3) H(16) 3.423 1_655
F(3) H(23) 3.266 1_655
F(3) H(24) 3.062 1_655
F(3) H(27) 3.565 1_655
F(3) H(28) 3.103 1_655
F(3) H(42) 2.665 2_655
F(3) H(43) 2.640 2_655
F(4) H(4) 2.783 1_665
F(4) H(11) 3.484 1_665
F(4) H(46) 2.728 2_655
F(4) H(47) 3.574 1_665
F(5) H(4) 3.152 1_665
F(5) H(9) 3.245 1_665
F(5) H(21) 2.930 1_655
F(6) H(21) 2.705 1_655
F(6) H(26) 3.352 1_655
F(6) H(27) 3.348 1_655
F(7) H(1) 2.699 1_665
F(7) H(6) 3.520 1_665
F(7) H(57) 3.493 2_766
F(7) H(65) 2.918 2_766
F(8) H(1) 2.720 1_665
F(8) H(2) 2.807 1_665
F(8) H(16) 2.698 2_666
F(8) H(24) 2.990 2_666
F(9) H(16) 3.331 2_666
F(9) H(20) 3.037 2_666
F(9) H(21) 3.250 2_666
F(9) H(57) 3.194 2_766
F(10) H(8) 3.422 1_665
F(10) H(35) 3.197 1_665
F(10) H(41) 2.760 2_665
F(10) H(51) 3.337 1_565
F(11) H(3) 2.523 2_666
F(11) H(8) 3.169 1_665
F(11) H(23) 3.320 1_665
F(11) H(25) 2.697 1_665
F(11) H(35) 3.490 1_665
F(12) H(3) 2.754 2_666
F(12) H(17) 3.151 2_666
F(12) H(51) 3.333 1_565
F(12) H(52) 2.754 1_565
F(13) H(40) 3.520 .
F(13) H(61) 3.463 2_665
F(14) H(44) 2.597 2_655
F(14) H(45) 3.343 2_655
F(15) H(59) 3.141 2_665
F(15) H(63) 2.826 2_665
F(16) H(27) 3.194 2_665
F(16) H(47) 2.624 1_665
F(17) H(26) 2.792 2_665
F(17) H(27) 3.399 2_665
F(18) H(26) 3.103 2_665
F(18) H(27) 3.450 2_665
F(18) H(33) 3.310 2_665
F(18) H(40) 2.834 2_665
F(18) H(41) 3.397 2_665
F(19) H(27) 3.395 2_665
F(19) H(40) 3.340 2_665
F(19) H(41) 3.332 2_665
F(20) H(26) 3.470 2_665
F(20) H(27) 3.256 2_665
F(20) H(46) 3.453 2_655
F(20) H(47) 2.841 1_665
F(21) H(26) 2.608 2_665
F(21) H(33) 2.996 2_665
F(21) H(40) 3.552 2_665
F(22) H(9) 3.068 1_565
F(22) H(10) 3.008 1_565
F(22) H(15) 3.249 2_666
F(22) H(61) 3.543 2_665
F(23) H(9) 3.181 1_565
F(23) H(26) 3.421 .
F(23) H(32) 3.507 .
F(23) H(61) 2.894 2_665
F(24) H(9) 3.259 1_565
F(24) H(15) 3.271 2_666
F(24) H(22) 3.000 .
F(24) H(64) 3.147 2_666
F(25) H(9) 2.965 1_565
F(25) H(10) 3.143 1_565
F(25) H(61) 2.606 2_665
F(26) H(9) 3.450 1_565
F(26) H(22) 3.038 .
F(26) H(26) 3.069 .
F(26) H(29) 3.063 .
F(26) H(32) 3.229 .
F(26) H(33) 3.513 .
F(27) H(9) 3.228 1_565
F(27) H(15) 2.774 2_666
F(27) H(22) 3.576 .
F(27) H(64) 3.257 2_666
F(28) H(1) 2.808 2_656
F(28) H(13) 3.343 2_656
F(28) H(14) 3.253 2_656
F(29) H(5) 2.924 2_656
F(29) H(13) 2.644 2_656
F(29) H(14) 3.528 2_656
F(29) H(18) 2.688 .
F(29) H(30) 3.499 .
F(29) H(32) 3.327 .
F(30) H(9) 3.106 2_656
F(30) H(20) 3.244 2_666
F(30) H(21) 3.346 2_666
F(30) H(22) 3.055 2_666
C(3) H(58) 3.299 1_445
C(4) H(24) 3.150 2_556
C(4) H(58) 3.254 1_445
C(11) H(18) 3.293 2_656
C(15) H(12) 2.916 2_656
C(15) H(19) 3.576 2_656
C(20) H(58) 3.364 2_666
C(21) H(58) 3.429 2_666
C(22) H(5) 2.959 2_656
C(22) H(13) 3.215 2_656
C(22) H(52) 3.392 2_656
C(24) H(2) 3.160 2_556
C(28) H(55) 3.373 1_455
C(29) H(36) 3.371 2_555
C(29) H(42) 3.480 2_555
C(32) H(67) 3.542 .
C(33) H(42) 3.474 2_555
C(34) H(28) 3.390 2_555
C(34) H(36) 3.596 2_555
C(34) H(41) 3.411 2_555
C(35) H(67) 3.598 .
C(36) H(67) 3.045 .
C(37) H(36) 3.483 2_555
C(37) H(50) 3.537 2_655
C(38) H(35) 3.350 2_555
C(38) H(36) 2.873 2_555
C(38) H(50) 3.406 2_655
C(38) H(51) 3.080 2_655
C(39) H(28) 2.947 2_555
C(39) H(35) 3.150 2_555
C(39) H(36) 3.219 2_555
C(39) H(50) 3.394 2_655
C(39) H(51) 2.928 2_655
C(40) H(28) 3.196 2_555
C(40) H(50) 3.520 2_655
C(45) H(27) 3.554 2_555
C(47) H(66) 3.329 .
C(47) H(67) 2.946 .
C(48) H(50) 3.146 2_655
C(48) H(66) 3.241 .
C(48) H(67) 3.311 .
C(49) H(49) 3.204 2_655
C(49) H(50) 3.563 2_655
C(49) H(66) 3.040 .
C(50) H(42) 3.587 2_655
C(50) H(66) 2.914 .
C(51) H(17) 3.232 2_656
C(51) H(66) 2.974 .
C(51) H(67) 3.508 .
C(52) H(17) 3.507 2_656
C(52) H(66) 3.176 .
C(52) H(67) 3.038 .
C(53) H(45) 3.513 2_655
C(54) H(45) 3.440 2_655
C(56) H(16) 3.309 1_655
C(56) H(46) 3.299 2_655
C(57) H(46) 2.985 2_655
C(58) H(46) 3.289 2_655
C(59) H(24) 3.594 1_655
C(59) H(42) 3.536 2_655
C(59) H(43) 3.176 2_655
C(59) H(66) 3.579 .
C(60) H(4) 3.588 1_665
C(60) H(21) 3.207 1_655
C(60) H(46) 3.276 2_655
C(61) H(6) 3.498 1_665
C(62) H(6) 3.316 1_665
C(62) H(20) 3.403 2_666
C(63) H(6) 3.040 1_665
C(63) H(20) 3.318 2_666
C(64) H(6) 2.919 1_665
C(64) H(8) 3.354 1_665
C(65) H(6) 3.054 1_665
C(65) H(8) 3.341 1_665
C(66) H(6) 3.353 1_665
C(67) H(1) 3.164 1_665
C(67) H(16) 3.401 2_666
C(67) H(20) 3.599 2_666
C(68) H(3) 3.217 2_666
C(68) H(8) 3.473 1_665
C(69) H(45) 3.045 2_655
C(70) H(45) 2.917 2_655
C(71) H(45) 2.862 2_655
C(72) H(45) 2.944 2_655
C(73) H(45) 3.020 2_655
C(74) H(45) 3.052 2_655
C(76) H(26) 3.465 2_665
C(78) H(32) 3.415 .
C(79) H(32) 2.941 .
C(80) H(20) 3.445 2_666
C(80) H(22) 3.310 2_666
C(80) H(29) 3.555 .
C(80) H(32) 2.690 .
C(81) H(20) 3.288 2_666
C(81) H(22) 3.580 2_666
C(81) H(32) 2.960 .
C(82) H(20) 3.529 2_666
C(82) H(32) 3.444 .
C(83) H(9) 3.474 1_565
C(85) H(31) 2.881 .
C(85) H(39) 3.374 .
C(85) H(54) 3.521 .
H(1) Cl(1) 3.585 2_656
H(1) F(2) 3.504 2_656
H(1) F(7) 2.699 1_445
H(1) F(8) 2.720 1_445
H(1) F(28) 2.808 2_656
H(1) C(67) 3.164 1_445
H(1) H(58) 3.299 1_445
H(2) F(2) 2.482 2_656
H(2) F(8) 2.807 1_445
H(2) C(24) 3.160 2_556
H(2) H(24) 2.355 2_556
H(2) H(25) 3.157 2_556
H(2) H(58) 3.209 1_445
H(3) F(11) 2.523 2_666
H(3) F(12) 2.754 2_666
H(3) C(68) 3.217 2_666
H(3) H(24) 3.479 2_556
H(3) H(25) 3.136 2_556
H(3) H(52) 3.513 2_656
H(4) F(4) 2.783 1_445
H(4) F(5) 3.152 1_445
H(4) C(60) 3.588 1_445
H(5) F(29) 2.924 2_656
H(5) C(22) 2.959 2_656
H(5) H(17) 2.846 2_656
H(5) H(18) 2.427 2_656
H(5) H(19) 3.149 2_656
H(6) F(7) 3.520 1_445
H(6) C(61) 3.498 1_445
H(6) C(62) 3.316 1_445
H(6) C(63) 3.040 1_445
H(6) C(64) 2.919 1_445
H(6) C(65) 3.054 1_445
H(6) C(66) 3.353 1_445
H(6) H(56) 3.083 1_445
H(6) H(58) 3.314 1_445
H(8) F(10) 3.422 1_445
H(8) F(11) 3.169 1_445
H(8) C(64) 3.354 1_445
H(8) C(65) 3.341 1_445
H(8) C(68) 3.473 1_445
H(8) H(58) 3.393 1_445
H(9) F(5) 3.245 1_445
H(9) F(22) 3.068 1_545
H(9) F(23) 3.181 1_545
H(9) F(24) 3.259 1_545
H(9) F(25) 2.965 1_545
H(9) F(26) 3.450 1_545
H(9) F(27) 3.228 1_545
H(9) F(30) 3.106 2_656
H(9) C(83) 3.474 1_545
H(10) F(22) 3.008 1_545
H(10) F(25) 3.143 1_545
H(11) F(4) 3.484 1_445
H(12) C(15) 2.916 2_656
H(12) H(12) 2.280 2_656
H(12) H(13) 2.824 2_656
H(12) H(14) 3.248 2_656
H(12) H(19) 3.534 2_656
H(13) S(1) 3.361 2_656
H(13) F(28) 3.343 2_656
H(13) F(29) 2.644 2_656
H(13) C(22) 3.215 2_656
H(13) H(12) 2.824 2_656
H(13) H(18) 2.760 2_656
H(13) H(19) 2.808 2_656
H(14) Cl(1) 3.206 2_656
H(14) F(28) 3.253 2_656
H(14) F(29) 3.528 2_656
H(14) H(12) 3.248 2_656
H(15) F(22) 3.249 2_666
H(15) F(24) 3.271 2_666
H(15) F(27) 2.774 2_666
H(15) H(64) 3.420 .
H(16) F(3) 3.423 1_455
H(16) F(8) 2.698 2_666
H(16) F(9) 3.331 2_666
H(16) C(56) 3.309 1_455
H(16) C(67) 3.401 2_666
H(16) H(55) 2.789 1_455
H(16) H(58) 3.448 2_666
H(17) F(12) 3.151 2_666
H(17) C(51) 3.232 2_656
H(17) C(52) 3.507 2_656
H(17) H(5) 2.846 2_656
H(17) H(52) 2.485 2_656
H(17) H(53) 3.053 2_656
H(18) F(29) 2.688 .
H(18) C(11) 3.293 2_656
H(18) H(5) 2.427 2_656
H(18) H(13) 2.760 2_656
H(19) C(15) 3.576 2_656
H(19) H(5) 3.149 2_656
H(19) H(12) 3.534 2_656
H(19) H(13) 2.808 2_656
H(19) H(52) 3.563 2_656
H(20) F(9) 3.037 2_666
H(20) F(30) 3.244 2_666
H(20) C(62) 3.403 2_666
H(20) C(63) 3.318 2_666
H(20) C(67) 3.599 2_666
H(20) C(80) 3.445 2_666
H(20) C(81) 3.288 2_666
H(20) C(82) 3.529 2_666
H(20) H(57) 3.558 2_666
H(21) F(5) 2.930 1_455
H(21) F(6) 2.705 1_455
H(21) F(9) 3.250 2_666
H(21) F(30) 3.346 2_666
H(21) C(60) 3.207 1_455
H(21) H(55) 3.362 1_455
H(22) F(24) 3.000 .
H(22) F(26) 3.038 .
H(22) F(27) 3.576 .
H(22) F(30) 3.055 2_666
H(22) C(80) 3.310 2_666
H(22) C(81) 3.580 2_666
H(22) H(64) 3.230 2_666
H(23) F(3) 3.266 1_455
H(23) F(11) 3.320 1_445
H(23) H(42) 3.504 2_555
H(24) F(2) 3.021 1_455
H(24) F(3) 3.062 1_455
H(24) F(8) 2.990 2_666
H(24) C(4) 3.150 2_556
H(24) C(59) 3.594 1_455
H(24) H(2) 2.355 2_556
H(24) H(3) 3.479 2_556
H(24) H(58) 3.238 2_666
H(25) F(11) 2.697 1_445
H(25) H(2) 3.157 2_556
H(25) H(3) 3.136 2_556
H(26) F(6) 3.352 1_455
H(26) F(17) 2.792 2_665
H(26) F(18) 3.103 2_665
H(26) F(20) 3.470 2_665
H(26) F(21) 2.608 2_665
H(26) F(23) 3.421 .
H(26) F(26) 3.069 .
H(26) C(76) 3.465 2_665
H(27) F(3) 3.565 1_455
H(27) F(6) 3.348 1_455
H(27) F(16) 3.194 2_665
H(27) F(17) 3.399 2_665
H(27) F(18) 3.450 2_665
H(27) F(19) 3.395 2_665
H(27) F(20) 3.256 2_665
H(27) C(45) 3.554 2_555
H(27) H(47) 3.079 2_555
H(27) H(55) 2.922 1_455
H(28) F(3) 3.103 1_455
H(28) C(34) 3.390 2_555
H(28) C(39) 2.947 2_555
H(28) C(40) 3.196 2_555
H(28) H(36) 3.097 2_555
H(28) H(37) 3.590 2_555
H(28) H(38) 2.967 2_555
H(28) H(42) 2.725 2_555
H(28) H(43) 3.142 2_555
H(29) F(26) 3.063 .
H(29) C(80) 3.555 .
H(29) H(64) 3.179 .
H(30) F(29) 3.499 .
H(31) Cl(1) 2.977 .
H(31) Cl(2) 2.989 .
H(31) C(85) 2.881 .
H(31) H(67) 2.576 .
H(32) Cl(1) 3.542 .
H(32) F(23) 3.507 .
H(32) F(26) 3.229 .
H(32) F(29) 3.327 .
H(32) C(78) 3.415 .
H(32) C(79) 2.941 .
H(32) C(80) 2.690 .
H(32) C(81) 2.960 .
H(32) C(82) 3.444 .
H(32) H(64) 2.968 .
H(33) F(18) 3.310 2_665
H(33) F(21) 2.996 2_665
H(33) F(26) 3.513 .
H(35) F(10) 3.197 1_445
H(35) F(11) 3.490 1_445
H(35) C(38) 3.350 2_555
H(35) C(39) 3.150 2_555
H(35) H(41) 3.017 2_555
H(35) H(42) 2.625 2_555
H(36) C(29) 3.371 2_555
H(36) C(34) 3.596 2_555
H(36) C(37) 3.483 2_555
H(36) C(38) 2.873 2_555
H(36) C(39) 3.219 2_555
H(36) H(28) 3.097 2_555
H(36) H(36) 3.216 2_555
H(36) H(38) 3.106 2_555
H(36) H(41) 2.758 2_555
H(36) H(42) 3.358 2_555
H(37) H(28) 3.590 2_555
H(37) H(41) 3.472 2_555
H(38) H(28) 2.967 2_555
H(38) H(36) 3.106 2_555
H(39) C(85) 3.374 .
H(39) H(67) 2.525 .
H(40) F(13) 3.520 .
H(40) F(18) 2.834 2_665
H(40) F(19) 3.340 2_665
H(40) F(21) 3.552 2_665
H(41) F(10) 2.760 2_665
H(41) F(18) 3.397 2_665
H(41) F(19) 3.332 2_665
H(41) C(34) 3.411 2_555
H(41) H(35) 3.017 2_555
H(41) H(36) 2.758 2_555
H(41) H(37) 3.472 2_555
H(41) H(51) 3.025 2_655
H(42) F(1) 3.383 2_655
H(42) F(3) 2.665 2_655
H(42) C(29) 3.480 2_555
H(42) C(33) 3.474 2_555
H(42) C(50) 3.587 2_655
H(42) C(59) 3.536 2_655
H(42) H(23) 3.504 2_555
H(42) H(28) 2.725 2_555
H(42) H(35) 2.625 2_555
H(42) H(36) 3.358 2_555
H(42) H(51) 2.727 2_655
H(43) F(1) 2.607 2_655
H(43) F(3) 2.640 2_655
H(43) C(59) 3.176 2_655
H(43) H(28) 3.142 2_555
H(44) F(14) 2.597 2_655
H(45) F(14) 3.343 2_655
H(45) C(53) 3.513 2_655
H(45) C(54) 3.440 2_655
H(45) C(69) 3.045 2_655
H(45) C(70) 2.917 2_655
H(45) C(71) 2.862 2_655
H(45) C(72) 2.944 2_655
H(45) C(73) 3.020 2_655
H(45) C(74) 3.052 2_655
H(45) H(60) 3.454 2_655
H(45) H(61) 3.496 2_655
H(46) F(4) 2.728 2_655
H(46) F(20) 3.453 2_655
H(46) C(56) 3.299 2_655
H(46) C(57) 2.985 2_655
H(46) C(58) 3.289 2_655
H(46) C(60) 3.276 2_655
H(47) F(4) 3.574 1_445
H(47) F(16) 2.624 1_445
H(47) F(20) 2.841 1_445
H(47) H(27) 3.079 2_555
H(49) Cl(2) 3.583 2_655
H(49) F(1) 3.253 2_655
H(49) C(49) 3.204 2_655
H(49) H(50) 2.604 2_655
H(50) Cl(2) 3.152 2_655
H(50) C(37) 3.537 2_655
H(50) C(38) 3.406 2_655
H(50) C(39) 3.394 2_655
H(50) C(40) 3.520 2_655
H(50) C(48) 3.146 2_655
H(50) C(49) 3.563 2_655
H(50) H(49) 2.604 2_655
H(50) H(50) 3.393 2_655
H(50) H(66) 3.535 .
H(51) F(10) 3.337 1_545
H(51) F(12) 3.333 1_545
H(51) C(38) 3.080 2_655
H(51) C(39) 2.928 2_655
H(51) H(41) 3.025 2_655
H(51) H(42) 2.727 2_655
H(51) H(66) 3.365 .
H(52) F(12) 2.754 1_545
H(52) C(22) 3.392 2_656
H(52) H(3) 3.513 2_656
H(52) H(17) 2.485 2_656
H(52) H(19) 3.563 2_656
H(52) H(66) 3.444 .
H(53) H(17) 3.053 2_656
H(53) H(67) 3.336 .
H(54) Cl(1) 3.051 .
H(54) Cl(2) 3.123 .
H(54) C(85) 3.521 .
H(55) C(28) 3.373 1_655
H(55) H(16) 2.789 1_655
H(55) H(21) 3.362 1_655
H(55) H(27) 2.922 1_655
H(56) H(6) 3.083 1_665
H(57) F(7) 3.493 2_766
H(57) F(9) 3.194 2_766
H(57) H(20) 3.558 2_666
H(58) C(3) 3.299 1_665
H(58) C(4) 3.254 1_665
H(58) C(20) 3.364 2_666
H(58) C(21) 3.429 2_666
H(58) H(1) 3.299 1_665
H(58) H(2) 3.209 1_665
H(58) H(6) 3.314 1_665
H(58) H(8) 3.393 1_665
H(58) H(16) 3.448 2_666
H(58) H(24) 3.238 2_666
H(59) F(15) 3.141 2_665
H(60) Cl(2) 3.183 .
H(60) H(45) 3.454 2_655
H(61) F(13) 3.463 2_665
H(61) F(22) 3.543 2_665
H(61) F(23) 2.894 2_665
H(61) F(25) 2.606 2_665
H(61) H(45) 3.496 2_655
H(61) H(63) 3.336 2_665
H(63) F(15) 2.826 2_665
H(63) H(61) 3.336 2_665
H(64) F(24) 3.147 2_666
H(64) F(27) 3.257 2_666
H(64) H(15) 3.420 .
H(64) H(22) 3.230 2_666
H(64) H(29) 3.179 .
H(64) H(32) 2.968 .
H(65) Cl(1) 3.436 .
H(65) F(7) 2.918 2_766
H(66) F(1) 2.709 .
H(66) F(2) 3.233 .
H(66) C(47) 3.329 .
H(66) C(48) 3.241 .
H(66) C(49) 3.040 .
H(66) C(50) 2.914 .
H(66) C(51) 2.974 .
H(66) C(52) 3.176 .
H(66) C(59) 3.579 .
H(66) H(50) 3.535 .
H(66) H(51) 3.365 .
H(66) H(52) 3.444 .
H(67) S(1) 2.947 .
H(67) C(32) 3.542 .
H(67) C(35) 3.598 .
H(67) C(36) 3.045 .
H(67) C(47) 2.946 .
H(67) C(48) 3.311 .
H(67) C(51) 3.508 .
H(67) C(52) 3.038 .
H(67) H(31) 2.576 .
H(67) H(39) 2.525 .
H(67) H(53) 3.336 .

loop_
_geom_torsion_atom_site_label_1
_geom_torsion_atom_site_label_2
_geom_torsion_atom_site_label_3
_geom_torsion_atom_site_label_4
_geom_torsion
S(1) Ru(1) Ge(1) C(1) -115.65(9)
S(1) Ru(1) Ge(1) C(25) 105.91(15)
Ge(1) Ru(1) P(1) C(35) -18.63(10)
Ge(1) Ru(1) P(1) C(41) -136.75(13)
Ge(1) Ru(1) P(1) C(47) 105.10(12)
P(1) Ru(1) Ge(1) S(1) -72.49(3)
P(1) Ru(1) Ge(1) C(1) 171.86(9)
P(1) Ru(1) Ge(1) C(25) 33.42(15)
Ge(1) Ru(1) C(7) C(2) 1.4(2)
Ge(1) Ru(1) C(7) C(8) 118.2(2)
Ge(1) Ru(1) C(7) C(12) -111.93(17)
C(7) Ru(1) Ge(1) S(1) 115.47(8)
C(7) Ru(1) Ge(1) C(1) -0.18(12)
C(7) Ru(1) Ge(1) C(25) -138.62(16)
Ge(1) Ru(1) C(8) C(7) -61.2(2)
Ge(1) Ru(1) C(8) C(9) 168.61(17)
Ge(1) Ru(1) C(8) C(13) 54.6(3)
C(8) Ru(1) Ge(1) S(1) 148.26(8)
C(8) Ru(1) Ge(1) C(1) 32.61(12)
C(8) Ru(1) Ge(1) C(25) -105.83(16)
Ge(1) Ru(1) C(9) C(8) -15.7(2)
Ge(1) Ru(1) C(9) C(10) -147.61(18)
C(9) Ru(1) Ge(1) S(1) 157.58(12)
C(9) Ru(1) Ge(1) C(1) 41.93(14)
C(9) Ru(1) Ge(1) C(25) -96.52(19)
Ge(1) Ru(1) C(10) C(9) 76.3(2)
Ge(1) Ru(1) C(10) C(11) -56.0(3)
Ge(1) Ru(1) C(10) C(14) -170.1(2)
C(10) Ru(1) Ge(1) S(1) 106.1(2)
C(10) Ru(1) Ge(1) C(1) -9.6(2)
C(10) Ru(1) Ge(1) C(25) -148.0(2)
Ge(1) Ru(1) C(11) C(10) 155.0(2)
Ge(1) Ru(1) C(11) C(12) 22.3(2)
C(11) Ru(1) Ge(1) S(1) 68.60(12)
C(11) Ru(1) Ge(1) C(1) -47.05(15)
C(11) Ru(1) Ge(1) C(25) 174.51(19)
Ge(1) Ru(1) C(12) C(7) 66.26(17)
Ge(1) Ru(1) C(12) C(11) -162.67(16)
Ge(1) Ru(1) C(12) C(15) -47.6(3)
C(12) Ru(1) Ge(1) S(1) 81.55(9)
C(12) Ru(1) Ge(1) C(1) -34.10(12)
C(12) Ru(1) Ge(1) C(25) -172.54(17)
S(1) Ru(1) P(1) C(35) -66.15(10)
S(1) Ru(1) P(1) C(41) 175.74(13)
S(1) Ru(1) P(1) C(47) 57.59(12)
P(1) Ru(1) S(1) Ge(1) 115.82(3)
S(1) Ru(1) C(7) C(2) 47.0(2)
S(1) Ru(1) C(7) C(8) 163.79(19)
S(1) Ru(1) C(7) C(12) -66.32(18)
C(7) Ru(1) S(1) Ge(1) -65.41(10)
S(1) Ru(1) C(8) C(7) -23.9(2)
S(1) Ru(1) C(8) C(9) -154.16(15)
S(1) Ru(1) C(8) C(13) 91.8(3)
C(8) Ru(1) S(1) Ge(1) -50.78(14)
S(1) Ru(1) C(9) C(8) 80.8(4)
S(1) Ru(1) C(9) C(10) -51.2(5)
C(9) Ru(1) S(1) Ge(1) -111.4(4)
S(1) Ru(1) C(10) C(9) 161.93(17)
S(1) Ru(1) C(10) C(11) 29.6(3)
S(1) Ru(1) C(10) C(14) -84.5(3)
C(10) Ru(1) S(1) Ge(1) -149.01(14)
S(1) Ru(1) C(11) C(10) -158.1(2)
S(1) Ru(1) C(11) C(12) 69.28(18)
C(11) Ru(1) S(1) Ge(1) -132.29(11)
S(1) Ru(1) C(12) C(7) 116.30(18)
S(1) Ru(1) C(12) C(11) -112.64(17)
S(1) Ru(1) C(12) C(15) 2.4(3)
C(12) Ru(1) S(1) Ge(1) -98.80(11)
P(1) Ru(1) C(7) C(2) -139.0(3)
P(1) Ru(1) C(7) C(8) -22.2(6)
P(1) Ru(1) C(7) C(12) 107.7(4)
C(7) Ru(1) P(1) C(35) 119.7(5)
C(7) Ru(1) P(1) C(41) 1.6(5)
C(7) Ru(1) P(1) C(47) -116.6(5)
P(1) Ru(1) C(8) C(7) 174.07(17)
P(1) Ru(1) C(8) C(9) 43.8(2)
P(1) Ru(1) C(8) C(13) -70.2(3)
C(8) Ru(1) P(1) C(35) 101.86(16)
C(8) Ru(1) P(1) C(41) -16.25(19)
C(8) Ru(1) P(1) C(47) -134.41(17)
P(1) Ru(1) C(9) C(8) -147.90(17)
P(1) Ru(1) C(9) C(10) 80.2(2)
C(9) Ru(1) P(1) C(35) 126.74(14)
C(9) Ru(1) P(1) C(41) 8.62(17)
C(9) Ru(1) P(1) C(47) -109.53(15)
P(1) Ru(1) C(10) C(9) -105.0(2)
P(1) Ru(1) C(10) C(11) 122.6(2)
P(1) Ru(1) C(10) C(14) 8.5(3)
C(10) Ru(1) P(1) C(35) 161.95(13)
C(10) Ru(1) P(1) C(41) 43.83(16)
C(10) Ru(1) P(1) C(47) -74.32(14)
P(1) Ru(1) C(11) C(10) -64.7(2)
P(1) Ru(1) C(11) C(12) 162.68(15)
C(11) Ru(1) P(1) C(35) -166.71(12)
C(11) Ru(1) P(1) C(41) 75.17(15)
C(11) Ru(1) P(1) C(47) -42.98(14)
P(1) Ru(1) C(12) C(7) -160.03(15)
P(1) Ru(1) C(12) C(11) -29.0(2)
P(1) Ru(1) C(12) C(15) 86.1(4)
C(12) Ru(1) P(1) C(35) -148.85(16)
C(12) Ru(1) P(1) C(41) 93.03(18)
C(12) Ru(1) P(1) C(47) -25.12(18)
C(7) Ru(1) C(8) C(9) -130.2(3)
C(7) Ru(1) C(8) C(13) 115.7(4)
C(8) Ru(1) C(7) C(2) -116.8(3)
C(8) Ru(1) C(7) C(12) 129.9(3)
C(7) Ru(1) C(9) C(8) 30.53(19)
C(7) Ru(1) C(9) C(10) -101.4(2)
C(9) Ru(1) C(7) C(2) -146.5(2)
C(9) Ru(1) C(7) C(8) -29.7(2)
C(9) Ru(1) C(7) C(12) 100.2(2)
C(7) Ru(1) C(10) C(9) 66.8(2)
C(7) Ru(1) C(10) C(11) -65.5(2)
C(7) Ru(1) C(10) C(14) -179.6(3)
C(10) Ru(1) C(7) C(2) 177.5(2)
C(10) Ru(1) C(7) C(8) -65.7(2)
C(10) Ru(1) C(7) C(12) 64.23(19)
C(7) Ru(1) C(11) C(10) 102.8(2)
C(7) Ru(1) C(11) C(12) -29.80(17)
C(11) Ru(1) C(7) C(2) 142.5(2)
C(11) Ru(1) C(7) C(8) -100.7(2)
C(11) Ru(1) C(7) C(12) 29.20(17)
C(7) Ru(1) C(12) C(11) 131.1(2)
C(7) Ru(1) C(12) C(15) -113.9(4)
C(12) Ru(1) C(7) C(2) 113.3(2)
C(12) Ru(1) C(7) C(8) -129.9(3)
C(8) Ru(1) C(9) C(10) -131.9(3)
C(9) Ru(1) C(8) C(7) 130.2(3)
C(9) Ru(1) C(8) C(13) -114.0(3)
C(8) Ru(1) C(10) C(9) 29.1(2)
C(8) Ru(1) C(10) C(11) -103.2(2)
C(8) Ru(1) C(10) C(14) 142.7(3)
C(10) Ru(1) C(8) C(7) 101.6(2)
C(10) Ru(1) C(8) C(9) -28.60(18)
C(10) Ru(1) C(8) C(13) -142.7(3)
C(8) Ru(1) C(11) C(10) 65.0(2)
C(8) Ru(1) C(11) C(12) -67.66(19)
C(11) Ru(1) C(8) C(7) 66.6(2)
C(11) Ru(1) C(8) C(9) -63.6(2)
C(11) Ru(1) C(8) C(13) -177.7(3)
C(8) Ru(1) C(12) C(7) -30.63(19)
C(8) Ru(1) C(12) C(11) 100.4(2)
C(8) Ru(1) C(12) C(15) -144.5(4)
C(12) Ru(1) C(8) C(7) 30.2(2)
C(12) Ru(1) C(8) C(9) -100.1(2)
C(12) Ru(1) C(8) C(13) 145.9(3)
C(9) Ru(1) C(10) C(11) -132.4(3)
C(9) Ru(1) C(10) C(14) 113.5(4)
C(10) Ru(1) C(9) C(8) 131.9(3)
C(9) Ru(1) C(11) C(10) 28.7(2)
C(9) Ru(1) C(11) C(12) -104.0(2)
C(11) Ru(1) C(9) C(8) 103.8(2)
C(11) Ru(1) C(9) C(10) -28.2(2)
C(9) Ru(1) C(12) C(7) -67.5(2)
C(9) Ru(1) C(12) C(11) 63.5(2)
C(9) Ru(1) C(12) C(15) 178.6(4)
C(12) Ru(1) C(9) C(8) 67.9(2)
C(12) Ru(1) C(9) C(10) -64.1(2)
C(10) Ru(1) C(11) C(12) -132.7(3)
C(11) Ru(1) C(10) C(9) 132.4(3)
C(11) Ru(1) C(10) C(14) -114.1(4)
C(10) Ru(1) C(12) C(7) -103.1(2)
C(10) Ru(1) C(12) C(11) 27.92(19)
C(10) Ru(1) C(12) C(15) 142.9(4)
C(12) Ru(1) C(10) C(9) 103.6(2)
C(12) Ru(1) C(10) C(11) -28.7(2)
C(12) Ru(1) C(10) C(14) -142.8(3)
C(11) Ru(1) C(12) C(7) -131.1(2)
C(11) Ru(1) C(12) C(15) 115.0(4)
C(12) Ru(1) C(11) C(10) 132.7(3)
Ru(1) Ge(1) C(1) C(2) -1.0(2)
Ru(1) Ge(1) C(1) C(6) 176.7(2)
Ru(1) Ge(1) C(25) C(26) -123.2(3)
Ru(1) Ge(1) C(25) C(30) 59.6(4)
S(1) Ge(1) C(1) C(2) -64.0(2)
S(1) Ge(1) C(1) C(6) 113.7(2)
C(1) Ge(1) S(1) Ru(1) 86.32(10)
S(1) Ge(1) C(25) C(26) -45.7(4)
S(1) Ge(1) C(25) C(30) 137.1(3)
C(25) Ge(1) S(1) Ru(1) -124.84(11)
C(1) Ge(1) C(25) C(26) 103.5(3)
C(1) Ge(1) C(25) C(30) -73.8(3)
C(25) Ge(1) C(1) C(2) 145.9(2)
C(25) Ge(1) C(1) C(6) -36.4(3)
Ru(1) P(1) C(35) C(36) 48.2(3)
Ru(1) P(1) C(35) C(40) -134.3(3)
Ru(1) P(1) C(41) C(42) -122.8(2)
Ru(1) P(1) C(41) C(46) 54.3(3)
Ru(1) P(1) C(47) C(48) -174.5(2)
Ru(1) P(1) C(47) C(52) 7.0(3)
C(35) P(1) C(41) C(42) 108.9(3)
C(35) P(1) C(41) C(46) -74.0(3)
C(41) P(1) C(35) C(36) 170.0(3)
C(41) P(1) C(35) C(40) -12.5(3)
C(35) P(1) C(47) C(48) -42.4(3)
C(35) P(1) C(47) C(52) 139.0(2)
C(47) P(1) C(35) C(36) -80.9(3)
C(47) P(1) C(35) C(40) 96.7(3)
C(41) P(1) C(47) C(48) 64.8(3)
C(41) P(1) C(47) C(52) -113.8(3)
C(47) P(1) C(41) C(42) 1.1(3)
C(47) P(1) C(41) C(46) 178.2(2)
F(19) F(16) F(20) F(17) 8(4)
F(19) F(16) F(20) C(76) -22.4(18)
F(20) F(16) F(19) F(18) -9(4)
F(20) F(16) F(19) C(76) 24(2)
F(19) F(16) C(76) F(17) 134.1(11)
F(19) F(16) C(76) F(18) 21(2)
F(19) F(16) C(76) F(20) 155(2)
F(19) F(16) C(76) F(21) 87(2)
F(19) F(16) C(76) C(73) -106.0(11)
C(76) F(16) F(19) F(18) -33(3)
F(20) F(16) C(76) F(17) -21(2)
F(20) F(16) C(76) F(18) -134(2)
F(20) F(16) C(76) F(19) -155(2)
F(20) F(16) C(76) F(21) -68(3)
F(20) F(16) C(76) C(73) 99.1(17)
C(76) F(16) F(20) F(17) 30(3)
F(20) F(17) F(21) F(18) 11(3)
F(20) F(17) F(21) C(76) -19.6(19)
F(21) F(17) F(20) F(16) -11(4)
F(21) F(17) F(20) C(76) 20.2(19)
F(20) F(17) C(76) F(16) 18.5(18)
F(20) F(17) C(76) F(18) 126.2(18)
F(20) F(17) C(76) F(19) 84(2)
F(20) F(17) C(76) F(21) 160.1(17)
F(20) F(17) C(76) C(73) -101.4(13)
C(76) F(17) F(20) F(16) -31(3)
F(21) F(17) C(76) F(16) -141.5(18)
F(21) F(17) C(76) F(18) -34(2)
F(21) F(17) C(76) F(19) -76(2)
F(21) F(17) C(76) F(20) -160.1(17)
F(21) F(17) C(76) C(73) 98.5(11)
C(76) F(17) F(21) F(18) 30.8(19)
F(19) F(18) F(21) F(17) -14(5)
F(19) F(18) F(21) C(76) 19(3)
F(21) F(18) F(19) F(16) 13(5)
F(21) F(18) F(19) C(76) -17(3)
F(19) F(18) C(76) F(16) -29(3)
F(19) F(18) C(76) F(17) -134(2)
F(19) F(18) C(76) F(20) -73(3)
F(19) F(18) C(76) F(21) -164(3)
F(19) F(18) C(76) C(73) 96(2)
C(76) F(18) F(19) F(16) 30(2)
F(21) F(18) C(76) F(16) 135.1(14)
F(21) F(18) C(76) F(17) 30(2)
F(21) F(18) C(76) F(19) 164(3)
F(21) F(18) C(76) F(20) 91(2)
F(21) F(18) C(76) C(73) -100.2(14)
C(76) F(18) F(21) F(17) -33(2)
F(16) F(19) C(76) F(17) -79(2)
F(16) F(19) C(76) F(18) -149(3)
F(16) F(19) C(76) F(20) -19.2(17)
F(16) F(19) C(76) F(21) -134.1(14)
F(16) F(19) C(76) C(73) 106.2(14)
F(18) F(19) C(76) F(16) 149(3)
F(18) F(19) C(76) F(17) 70(4)
F(18) F(19) C(76) F(20) 130(3)
F(18) F(19) C(76) F(21) 15(3)
F(18) F(19) C(76) C(73) -105(3)
F(16) F(20) C(76) F(17) 155(2)
F(16) F(20) C(76) F(18) 67(3)
F(16) F(20) C(76) F(19) 24(2)
F(16) F(20) C(76) F(21) 138(2)
F(16) F(20) C(76) C(73) -101.8(18)
F(17) F(20) C(76) F(16) -155(2)
F(17) F(20) C(76) F(18) -87(2)
F(17) F(20) C(76) F(19) -130.4(12)
F(17) F(20) C(76) F(21) -16.9(14)
F(17) F(20) C(76) C(73) 103.6(12)
F(17) F(21) C(76) F(16) 62(2)
F(17) F(21) C(76) F(18) 144(2)
F(17) F(21) C(76) F(19) 133.4(18)
F(17) F(21) C(76) F(20) 17.0(15)
F(17) F(21) C(76) C(73) -104.8(12)
F(18) F(21) C(76) F(16) -82(3)
F(18) F(21) C(76) F(17) -144(2)
F(18) F(21) C(76) F(19) -11(2)
F(18) F(21) C(76) F(20) -127(2)
F(18) F(21) C(76) C(73) 111(2)
F(25) F(22) F(27) F(24) -1(3)
F(25) F(22) F(27) C(83) 33.1(12)
F(27) F(22) F(25) F(23) -9(2)
F(27) F(22) F(25) C(83) -28.4(10)
F(25) F(22) C(83) F(23) -17.4(15)
F(25) F(22) C(83) F(24) -130.4(13)
F(25) F(22) C(83) F(26) -54(2)
F(25) F(22) C(83) F(27) -143.1(14)
F(25) F(22) C(83) C(79) 107.9(10)
C(83) F(22) F(25) F(23) 19.9(16)
F(27) F(22) C(83) F(23) 125.7(13)
F(27) F(22) C(83) F(24) 12.7(11)
F(27) F(22) C(83) F(25) 143.1(14)
F(27) F(22) C(83) F(26) 88.8(17)
F(27) F(22) C(83) C(79) -109.0(9)
C(83) F(22) F(27) F(24) -35(3)
F(25) F(23) F(26) F(24) 3(2)
F(25) F(23) F(26) C(83) -27(2)
F(26) F(23) F(25) F(22) 7(3)
F(26) F(23) F(25) C(83) 29(2)
F(25) F(23) C(83) F(22) 14.9(13)
F(25) F(23) C(83) F(24) 119.8(14)
F(25) F(23) C(83) F(26) 160.2(17)
F(25) F(23) C(83) F(27) 94.9(14)
F(25) F(23) C(83) C(79) -106.2(10)
C(83) F(23) F(25) F(22) -22.5(18)
F(26) F(23) C(83) F(22) -145.3(13)
F(26) F(23) C(83) F(24) -40.4(17)
F(26) F(23) C(83) F(25) -160.2(17)
F(26) F(23) C(83) F(27) -65.3(18)
F(26) F(23) C(83) C(79) 93.6(12)
C(83) F(23) F(26) F(24) 29.4(12)
F(26) F(24) F(27) F(22) 12(5)
F(26) F(24) F(27) C(83) -17(2)
F(27) F(24) F(26) F(23) -13(4)
F(27) F(24) F(26) C(83) 20(3)
F(26) F(24) C(83) F(22) 137.4(8)
F(26) F(24) C(83) F(23) 28.5(12)
F(26) F(24) C(83) F(25) 94.1(10)
F(26) F(24) C(83) F(27) 164(2)
F(26) F(24) C(83) C(79) -105.7(7)
C(83) F(24) F(26) F(23) -32.6(13)
F(27) F(24) C(83) F(22) -26(2)
F(27) F(24) C(83) F(23) -135(2)
F(27) F(24) C(83) F(25) -70(2)
F(27) F(24) C(83) F(26) -164(2)
F(27) F(24) C(83) C(79) 90(2)
C(83) F(24) F(27) F(22) 29(2)
F(22) F(25) C(83) F(23) 160.3(17)
F(22) F(25) C(83) F(24) 66.8(15)
F(22) F(25) C(83) F(26) 146.1(12)
F(22) F(25) C(83) F(27) 38.3(14)
F(22) F(25) C(83) C(79) -93.4(11)
F(23) F(25) C(83) F(22) -160.3(17)
F(23) F(25) C(83) F(24) -93.5(15)
F(23) F(25) C(83) F(26) -14.2(12)
F(23) F(25) C(83) F(27) -122.0(14)
F(23) F(25) C(83) C(79) 106.3(11)
F(23) F(26) C(83) F(22) 55(2)
F(23) F(26) C(83) F(24) 140.6(17)
F(23) F(26) C(83) F(25) 17.3(15)
F(23) F(26) C(83) F(27) 132.9(16)
F(23) F(26) C(83) C(79) -106.9(14)
F(24) F(26) C(83) F(22) -85.5(19)
F(24) F(26) C(83) F(23) -140.6(17)
F(24) F(26) C(83) F(25) -123.3(12)
F(24) F(26) C(83) F(27) -7.7(12)
F(24) F(26) C(83) C(79) 112.5(11)
F(22) F(27) C(83) F(23) -95.8(14)
F(22) F(27) C(83) F(24) -153(2)
F(22) F(27) C(83) F(25) -28.5(9)
F(22) F(27) C(83) F(26) -136.8(8)
F(22) F(27) C(83) C(79) 104.8(7)
F(24) F(27) C(83) F(22) 153(2)
F(24) F(27) C(83) F(23) 57(2)
F(24) F(27) C(83) F(25) 124(2)
F(24) F(27) C(83) F(26) 16(2)
F(24) F(27) C(83) C(79) -103(2)
Ge(1) C(1) C(2) C(3) 178.8(2)
Ge(1) C(1) C(2) C(7) 2.2(3)
Ge(1) C(1) C(6) C(5) -179.6(2)
Ge(1) C(1) C(6) C(16) -3.4(4)
C(2) C(1) C(6) C(5) -1.9(4)
C(2) C(1) C(6) C(16) 174.3(2)
C(6) C(1) C(2) C(3) 0.9(4)
C(6) C(1) C(2) C(7) -175.7(2)
C(1) C(2) C(3) C(4) 1.2(5)
C(1) C(2) C(7) Ru(1) -2.6(4)
C(1) C(2) C(7) C(8) -91.2(3)
C(1) C(2) C(7) C(12) 86.7(3)
C(3) C(2) C(7) Ru(1) -179.2(2)
C(3) C(2) C(7) C(8) 92.1(4)
C(3) C(2) C(7) C(12) -90.0(3)
C(7) C(2) C(3) C(4) 177.8(3)
C(2) C(3) C(4) C(5) -2.3(5)
C(3) C(4) C(5) C(6) 1.2(6)
C(4) C(5) C(6) C(1) 0.9(5)
C(4) C(5) C(6) C(16) -175.5(3)
C(1) C(6) C(16) C(17) -87.4(4)
C(1) C(6) C(16) C(21) 98.0(4)
C(5) C(6) C(16) C(17) 88.8(5)
C(5) C(6) C(16) C(21) -85.7(4)
Ru(1) C(7) C(8) C(9) 56.2(2)
Ru(1) C(7) C(8) C(13) -126.3(3)
Ru(1) C(7) C(12) C(11) -54.6(2)
Ru(1) C(7) C(12) C(15) 124.6(3)
C(2) C(7) C(8) Ru(1) 119.1(3)
C(2) C(7) C(8) C(9) 175.3(3)
C(2) C(7) C(8) C(13) -7.2(5)
C(2) C(7) C(12) Ru(1) -120.5(2)
C(2) C(7) C(12) C(11) -175.1(3)
C(2) C(7) C(12) C(15) 4.1(4)
C(8) C(7) C(12) Ru(1) 57.5(2)
C(8) C(7) C(12) C(11) 2.9(4)
C(8) C(7) C(12) C(15) -177.9(3)
C(12) C(7) C(8) Ru(1) -58.7(2)
C(12) C(7) C(8) C(9) -2.6(4)
C(12) C(7) C(8) C(13) 175.0(3)
Ru(1) C(8) C(9) C(10) 58.5(3)
C(7) C(8) C(9) Ru(1) -55.3(2)
C(7) C(8) C(9) C(10) 3.1(5)
C(13) C(8) C(9) Ru(1) 127.1(3)
C(13) C(8) C(9) C(10) -174.5(3)
Ru(1) C(9) C(10) C(11) 52.3(3)
Ru(1) C(9) C(10) C(14) -131.0(3)
C(8) C(9) C(10) Ru(1) -56.3(3)
C(8) C(9) C(10) C(11) -4.0(5)
C(8) C(9) C(10) C(14) 172.7(3)
Ru(1) C(10) C(11) C(12) 55.6(3)
C(9) C(10) C(11) Ru(1) -51.3(2)
C(9) C(10) C(11) C(12) 4.3(5)
C(14) C(10) C(11) Ru(1) 132.0(3)
C(14) C(10) C(11) C(12) -172.4(3)
Ru(1) C(11) C(12) C(7) 52.9(2)
Ru(1) C(11) C(12) C(15) -126.3(3)
C(10) C(11) C(12) Ru(1) -56.8(3)
C(10) C(11) C(12) C(7) -3.9(5)
C(10) C(11) C(12) C(15) 177.0(3)
C(6) C(16) C(17) C(18) -174.8(4)
C(6) C(16) C(17) C(22) 4.8(6)
C(6) C(16) C(21) C(20) 176.2(4)
C(6) C(16) C(21) C(24) -1.6(6)
C(17) C(16) C(21) C(20) 1.6(6)
C(17) C(16) C(21) C(24) -176.2(4)
C(21) C(16) C(17) C(18) -0.2(5)
C(21) C(16) C(17) C(22) 179.4(4)
C(16) C(17) C(18) C(19) -0.8(7)
C(22) C(17) C(18) C(19) 179.6(4)
C(17) C(18) C(19) C(20) 0.5(8)
C(17) C(18) C(19) C(23) -179.5(5)
C(18) C(19) C(20) C(21) 1.0(7)
C(23) C(19) C(20) C(21) -179.0(5)
C(19) C(20) C(21) C(16) -2.1(7)
C(19) C(20) C(21) C(24) 175.7(4)
Ge(1) C(25) C(26) C(27) -177.7(3)
Ge(1) C(25) C(26) C(31) 3.1(6)
Ge(1) C(25) C(30) C(29) 178.6(3)
Ge(1) C(25) C(30) C(33) -1.0(6)
C(26) C(25) C(30) C(29) 1.4(6)
C(26) C(25) C(30) C(33) -178.2(4)
C(30) C(25) C(26) C(27) -0.5(6)
C(30) C(25) C(26) C(31) -179.7(4)
C(25) C(26) C(27) C(28) -0.1(6)
C(25) C(26) C(31) C(32) 109.8(5)
C(27) C(26) C(31) C(32) -69.5(5)
C(31) C(26) C(27) C(28) 179.2(5)
C(26) C(27) C(28) C(29) -0.2(7)
C(27) C(28) C(29) C(30) 1.1(8)
C(28) C(29) C(30) C(25) -1.7(7)
C(28) C(29) C(30) C(33) 177.9(4)
C(25) C(30) C(33) C(34) -107.7(4)
C(29) C(30) C(33) C(34) 72.7(5)
P(1) C(35) C(36) C(37) 177.1(3)
P(1) C(35) C(40) C(39) -176.4(3)
C(36) C(35) C(40) C(39) 1.2(6)
C(40) C(35) C(36) C(37) -0.5(6)
C(35) C(36) C(37) C(38) -0.5(7)
C(36) C(37) C(38) C(39) 0.9(7)
C(37) C(38) C(39) C(40) -0.3(5)
C(38) C(39) C(40) C(35) -0.8(6)
P(1) C(41) C(42) C(43) 175.6(2)
P(1) C(41) C(46) C(45) -176.0(3)
C(42) C(41) C(46) C(45) 1.2(5)
C(46) C(41) C(42) C(43) -1.5(5)
C(41) C(42) C(43) C(44) -0.1(4)
C(42) C(43) C(44) C(45) 2.0(6)
C(43) C(44) C(45) C(46) -2.3(6)
C(44) C(45) C(46) C(41) 0.6(5)
P(1) C(47) C(48) C(49) -176.8(2)
P(1) C(47) C(52) C(51) 176.8(3)
C(48) C(47) C(52) C(51) -1.7(5)
C(52) C(47) C(48) C(49) 1.7(5)
C(47) C(48) C(49) C(50) -0.4(5)
C(48) C(49) C(50) C(51) -1.1(6)
C(49) C(50) C(51) C(52) 1.1(6)
C(50) C(51) C(52) C(47) 0.3(5)
C(54) C(53) C(58) C(57) -0.2(4)
C(58) C(53) C(54) C(55) 0.7(4)
C(54) C(53) B(1) C(61) 153.9(3)
C(54) C(53) B(1) C(69) -84.1(3)
C(54) C(53) B(1) C(77) 40.1(4)
B(1) C(53) C(54) C(55) 172.3(3)
C(58) C(53) B(1) C(61) -34.9(4)
C(58) C(53) B(1) C(69) 87.1(3)
C(58) C(53) B(1) C(77) -148.7(2)
B(1) C(53) C(58) C(57) -172.2(3)
C(53) C(54) C(55) C(56) -0.4(5)
C(53) C(54) C(55) C(59) -178.4(3)
C(54) C(55) C(56) C(57) -0.3(5)
C(54) C(55) C(59) F(1) 51.6(5)
C(54) C(55) C(59) F(2) -67.7(4)
C(54) C(55) C(59) F(3) 171.5(3)
C(56) C(55) C(59) F(1) -126.4(4)
C(56) C(55) C(59) F(2) 114.3(4)
C(56) C(55) C(59) F(3) -6.5(5)
C(59) C(55) C(56) C(57) 177.6(3)
C(55) C(56) C(57) C(58) 0.8(5)
C(55) C(56) C(57) C(60) -177.0(3)
C(56) C(57) C(58) C(53) -0.5(5)
C(56) C(57) C(60) F(4) 118.6(4)
C(56) C(57) C(60) F(5) -123.6(4)
C(56) C(57) C(60) F(6) -2.1(6)
C(58) C(57) C(60) F(4) -59.2(5)
C(58) C(57) C(60) F(5) 58.6(5)
C(58) C(57) C(60) F(6) -179.9(3)
C(60) C(57) C(58) C(53) 177.3(3)
C(62) C(61) C(66) C(65) 1.1(6)
C(66) C(61) C(62) C(63) -0.2(4)
C(62) C(61) B(1) C(53) -46.6(4)
C(62) C(61) B(1) C(69) -162.2(3)
C(62) C(61) B(1) C(77) 77.7(4)
B(1) C(61) C(62) C(63) -172.9(3)
C(66) C(61) B(1) C(53) 141.4(4)
C(66) C(61) B(1) C(69) 25.8(6)
C(66) C(61) B(1) C(77) -94.2(4)
B(1) C(61) C(66) C(65) 173.3(4)
C(61) C(62) C(63) C(64) -0.0(5)
C(61) C(62) C(63) C(67) -178.9(4)
C(62) C(63) C(64) C(65) -0.7(6)
C(62) C(63) C(67) F(7) 71.1(4)
C(62) C(63) C(67) F(8) -170.2(3)
C(62) C(63) C(67) F(9) -48.7(5)
C(64) C(63) C(67) F(7) -107.8(4)
C(64) C(63) C(67) F(8) 10.9(6)
C(64) C(63) C(67) F(9) 132.4(4)
C(67) C(63) C(64) C(65) 178.1(4)
C(63) C(64) C(65) C(66) 1.7(6)
C(63) C(64) C(65) C(68) -178.3(4)
C(64) C(65) C(66) C(61) -1.9(6)
C(64) C(65) C(68) F(10) 138.7(4)
C(64) C(65) C(68) F(11) 19.1(7)
C(64) C(65) C(68) F(12) -99.4(4)
C(66) C(65) C(68) F(10) -41.3(6)
C(66) C(65) C(68) F(11) -160.9(4)
C(66) C(65) C(68) F(12) 80.6(5)
C(68) C(65) C(66) C(61) 178.1(4)
C(70) C(69) C(74) C(73) 1.6(6)
C(74) C(69) C(70) C(71) -0.4(6)
C(70) C(69) B(1) C(53) 92.6(4)
C(70) C(69) B(1) C(61) -148.4(3)
C(70) C(69) B(1) C(77) -35.0(5)
B(1) C(69) C(70) C(71) -172.7(4)
C(74) C(69) B(1) C(53) -79.2(4)
C(74) C(69) B(1) C(61) 39.8(5)
C(74) C(69) B(1) C(77) 153.2(3)
B(1) C(69) C(74) C(73) 173.9(4)
C(69) C(70) C(71) C(72) -1.2(7)
C(69) C(70) C(71) C(75) 175.9(4)
C(70) C(71) C(72) C(73) 1.6(7)
C(70) C(71) C(75) F(13) 30.0(6)
C(70) C(71) C(75) F(14) -89.2(5)
C(70) C(71) C(75) F(15) 148.2(4)
C(72) C(71) C(75) F(13) -152.9(4)
C(72) C(71) C(75) F(14) 87.9(5)
C(72) C(71) C(75) F(15) -34.7(6)
C(75) C(71) C(72) C(73) -175.5(4)
C(71) C(72) C(73) C(74) -0.4(7)
C(71) C(72) C(73) C(76) 179.5(5)
C(72) C(73) C(74) C(69) -1.2(7)
C(72) C(73) C(76) F(16) -148.8(15)
C(72) C(73) C(76) F(17) -37.4(16)
C(72) C(73) C(76) F(18) 91.7(16)
C(72) C(73) C(76) F(19) 138.5(13)
C(72) C(73) C(76) F(20) -97.4(11)
C(72) C(73) C(76) F(21) 21.6(11)
C(74) C(73) C(76) F(16) 31.2(16)
C(74) C(73) C(76) F(17) 142.6(15)
C(74) C(73) C(76) F(18) -88.3(16)
C(74) C(73) C(76) F(19) -41.5(14)
C(74) C(73) C(76) F(20) 82.6(11)
C(74) C(73) C(76) F(21) -158.4(10)
C(76) C(73) C(74) C(69) 178.8(4)
C(78) C(77) C(82) C(81) -1.4(4)
C(82) C(77) C(78) C(79) 1.3(4)
C(78) C(77) B(1) C(53) -165.1(2)
C(78) C(77) B(1) C(61) 76.2(3)
C(78) C(77) B(1) C(69) -45.2(3)
B(1) C(77) C(78) C(79) -167.7(2)
C(82) C(77) B(1) C(53) 26.8(4)
C(82) C(77) B(1) C(61) -91.9(3)
C(82) C(77) B(1) C(69) 146.7(3)
B(1) C(77) C(82) C(81) 167.0(2)
C(77) C(78) C(79) C(80) -0.6(4)
C(77) C(78) C(79) C(83) 179.0(2)
C(78) C(79) C(80) C(81) -0.1(3)
C(78) C(79) C(83) F(22) -44.1(9)
C(78) C(79) C(83) F(23) 74.2(10)
C(78) C(79) C(83) F(24) -154.7(9)
C(78) C(79) C(83) F(25) 7.4(7)
C(78) C(79) C(83) F(26) 123.2(7)
C(78) C(79) C(83) F(27) -123.8(8)
C(80) C(79) C(83) F(22) 135.4(9)
C(80) C(79) C(83) F(23) -106.2(9)
C(80) C(79) C(83) F(24) 24.9(10)
C(80) C(79) C(83) F(25) -173.1(5)
C(80) C(79) C(83) F(26) -57.3(8)
C(80) C(79) C(83) F(27) 55.8(9)
C(83) C(79) C(80) C(81) -179.7(3)
C(79) C(80) C(81) C(82) 0.0(3)
C(79) C(80) C(81) C(84) 179.6(2)
C(80) C(81) C(82) C(77) 0.7(4)
C(80) C(81) C(84) F(28) 164.4(2)
C(80) C(81) C(84) F(29) 48.2(4)
C(80) C(81) C(84) F(30) -70.6(5)
C(82) C(81) C(84) F(28) -16.1(4)
C(82) C(81) C(84) F(29) -132.3(3)
C(82) C(81) C(84) F(30) 108.9(5)
C(84) C(81) C(82) C(77) -178.8(2)
